data_7034535
loop_
_publ_author_name
'Mikata, Yuji'
'Nodomi, Yuki'
'Ohnishi, Risa'
'Kizu, Asako'
'Konno, Hideo'

_publ_section_title
;
 Tris(8-methoxy-2-quinolylmethyl)amine (8-MeOTQA) as a highly fluorescent
 Zn(2+) probe prepared by convenient C3-symmetric tripodal amine
 synthesis.
;
_journal_issue 17
_journal_name_full 'Dalton transactions (Cambridge, England : 2003)'
_journal_page_first 8021
_journal_page_last 8030
_journal_paper_doi 10.1039/c5dt00514k
_journal_volume 44
_journal_year 2015
_chemical_formula_moiety 'C29 H31 Cl2 N4 O11.5 Zn'
_chemical_formula_sum 'C29 H31 Cl2 N4 O11.5 Zn'
_chemical_formula_weight 755.87
_space_group_crystal_system triclinic
_space_group_IT_number 2
_space_group_name_Hall '-P 1'
_space_group_name_H-M_alt 'P -1'
_symmetry_space_group_name_Hall '-P 1'
_symmetry_space_group_name_H-M 'P -1'
_atom_sites_solution_hydrogens geom
_atom_sites_solution_primary direct
_atom_sites_solution_secondary difmap
_audit_update_record
;
2015-02-02 deposited with the CCDC.
2015-03-23 downloaded from the CCDC.
;
_cell_angle_alpha 72.888(7)
_cell_angle_beta 69.124(7)
_cell_angle_gamma 64.913(6)
_cell_formula_units_Z 4
_cell_length_a 12.5269(17)
_cell_length_b 14.684(2)
_cell_length_c 20.826(3)
_cell_measurement_reflns_used 8196
_cell_measurement_temperature 153
_cell_measurement_theta_max 27.48
_cell_measurement_theta_min 3.00
_cell_volume 3195.0(8)
_computing_cell_refinement CrystalClear
_computing_data_collection 'CrystalClear (Rigaku/MSC Inc., 2006)'
_computing_data_reduction CrystalClear
_computing_molecular_graphics 'CrystalStructure 4.1'
_computing_publication_material 'CrystalStructure 4.1 (Rigaku, 2014)'
_computing_structure_refinement 'SHELXL97 (Sheldrick, 2008)'
_computing_structure_solution 'Il Milione (Burla, et al., 2007)'
_diffrn_ambient_temperature 153
_diffrn_detector_area_resol_mean 7.314
_diffrn_measured_fraction_theta_full 0.953
_diffrn_measured_fraction_theta_max 0.953
_diffrn_measurement_device_type 'Rigaku Mercury70'
_diffrn_measurement_method \w
_diffrn_radiation_type 'Mo K\a'
_diffrn_radiation_wavelength 0.71075
_diffrn_reflns_av_R_equivalents 0.0257
_diffrn_reflns_Laue_measured_fraction_full 0.000
_diffrn_reflns_Laue_measured_fraction_max 0.000
_diffrn_reflns_limit_h_max 16
_diffrn_reflns_limit_h_min -15
_diffrn_reflns_limit_k_max 19
_diffrn_reflns_limit_k_min -17
_diffrn_reflns_limit_l_max 25
_diffrn_reflns_limit_l_min -24
_diffrn_reflns_number 25181
_diffrn_reflns_point_group_measured_fraction_full 0.000
_diffrn_reflns_point_group_measured_fraction_max 0.000
_diffrn_reflns_theta_full 27.490
_diffrn_reflns_theta_max 27.490
_diffrn_reflns_theta_min 3.020
_diffrn_standards_number 0
_exptl_absorpt_coefficient_mu 1.004
_exptl_absorpt_correction_T_max 0.904
_exptl_absorpt_correction_T_min 0.719
_exptl_absorpt_correction_type multi-scan
_exptl_absorpt_process_details 'REQAB (Rigaku, 1998)'
_exptl_crystal_colour colorless
_exptl_crystal_density_diffrn 1.571
_exptl_crystal_density_method 'not measured'
_exptl_crystal_description unknown
_exptl_crystal_F_000 1556.00
_exptl_crystal_size_max 0.400
_exptl_crystal_size_mid 0.200
_exptl_crystal_size_min 0.100
_refine_diff_density_max 1.17
_refine_diff_density_min -0.75
_refine_ls_extinction_method none
_refine_ls_goodness_of_fit_ref 1.079
_refine_ls_hydrogen_treatment constr
_refine_ls_number_parameters 904
_refine_ls_number_reflns 13957
_refine_ls_number_restraints 0
_refine_ls_R_factor_all 0.0739
_refine_ls_R_factor_gt 0.0506
_refine_ls_shift/su_max 0.001
_refine_ls_structure_factor_coef Fsqd
_refine_ls_weighting_details 'w = 1/[\s^2^(Fo^2^)+(0.0511P)^2^+2.8264P] where P=(Fo^2^+2Fc^2^)/3'
_refine_ls_weighting_scheme calc
_refine_ls_wR_factor_gt 0.1166
_refine_ls_wR_factor_ref 0.1336
_reflns_number_gt 10413
_reflns_number_total 13957
_reflns_threshold_expression F^2^>2.0\s(F^2^)
_cod_data_source_file c5dt00514k2.cif
_cod_data_source_block 8-MeOBQPA-Zn(ClO4)2-150119
_cod_depositor_comments 'Adding full bibliography for 7034530--7034536.cif.'
_cod_database_code 7034535

loop_
_symmetry_equiv_pos_site_id
_space_group_symop_operation_xyz
1 +X,+Y,+Z
2 -X,-Y,-Z

loop_
_atom_site_label
_atom_site_type_symbol
_atom_site_fract_x
_atom_site_fract_y
_atom_site_fract_z
_atom_site_U_iso_or_equiv
_atom_site_adp_type
_atom_site_occupancy
_atom_site_site_symmetry_multiplicity
_atom_site_calc_flag
_atom_site_refinement_flags
Zn1 Zn 0.71345(3) 0.35267(3) 0.192932(19) 0.02695(10) Uani 1 2 d .
Zn2 Zn 1.11254(3) 0.78553(3) 0.31679(2) 0.02920(10) Uani 1 2 d .
Cl1 Cl 0.98666(8) 0.21643(7) 0.37437(4) 0.03501(19) Uani 1 2 d .
Cl2 Cl 0.80452(8) 0.42480(7) -0.12350(4) 0.03519(19) Uani 1 2 d .
Cl3 Cl 0.52195(10) 0.20122(8) 0.53454(5) 0.0471(2) Uani 1 2 d .
Cl4 Cl 0.61711(8) 0.08252(8) 0.04699(5) 0.0434(2) Uani 1 2 d .
O1 O 0.6542(2) 0.45072(18) 0.29091(12) 0.0359(5) Uani 1 2 d .
O2 O 0.9205(2) 0.38576(19) 0.17844(13) 0.0375(6) Uani 1 2 d .
O3 O 0.8028(2) 0.24519(17) 0.26587(12) 0.0324(5) Uani 1 2 d .
O4 O 1.0005(2) 0.85071(19) 0.22046(12) 0.0395(6) Uani 1 2 d .
O5 O 0.9952(2) 0.64466(18) 0.34935(13) 0.0365(5) Uani 1 2 d .
O6 O 1.2148(2) 0.68263(18) 0.24900(12) 0.0346(5) Uani 1 2 d .
O7 O 1.1077(2) 0.16905(19) 0.38412(13) 0.0386(6) Uani 1 2 d .
O8 O 0.9179(2) 0.1500(2) 0.40992(14) 0.0450(6) Uani 1 2 d .
O9 O 0.9248(3) 0.3100(2) 0.40135(17) 0.0538(7) Uani 1 2 d .
O10 O 0.9969(3) 0.2350(3) 0.30133(14) 0.0694(10) Uani 1 2 d .
O11 O 0.8613(3) 0.4205(3) -0.19687(13) 0.0546(8) Uani 1 2 d .
O12 O 0.7541(2) 0.52865(19) -0.11314(14) 0.0444(6) Uani 1 2 d .
O13 O 0.7085(3) 0.3838(2) -0.09999(14) 0.0454(6) Uani 1 2 d .
O14 O 0.8949(3) 0.3665(2) -0.08587(15) 0.0533(7) Uani 1 2 d .
O15 O 0.5910(3) 0.1177(2) 0.57674(17) 0.0630(9) Uani 1 2 d .
O16 O 0.5278(6) 0.2927(3) 0.5345(4) 0.118(2) Uani 0.8 2 d .
O17 O 0.3927(5) 0.2439(5) 0.5788(3) 0.126(2) Uani 0.8 2 d .
O18 O 0.4706(7) 0.1725(5) 0.5021(4) 0.143(3) Uani 0.8 2 d .
O19 O 0.6125(8) 0.2092(7) 0.4666(3) 0.125(3) Uani 0.6 2 d .
O20 O 0.5421(3) 0.1457(3) 0.0984(2) 0.0779(12) Uani 1 2 d .
O21 O 0.7098(8) 0.1064(7) -0.0023(6) 0.146(4) Uani 0.7 2 d .
O22 O 0.5346(6) 0.0738(8) 0.0178(3) 0.105(2) Uani 0.7 2 d .
O23 O 0.6601(9) -0.0201(7) 0.0829(4) 0.143(4) Uani 0.7 2 d .
O24 O 0.7377(9) 0.0510(8) 0.0575(6) 0.047(3) Uani 0.3 2 d .
O25 O 0.6193(17) 0.1502(12) -0.0171(6) 0.101(6) Uani 0.3 2 d .
O26 O 0.5990(14) -0.0026(11) 0.0529(9) 0.080(5) Uani 0.3 2 d .
O27 O 1.9296(13) 0.5012(18) 0.0056(11) 0.216(11) Uani 0.5 2 d .
O28 O 2.0 0.5 0.0 0.52(3) Uani 1 1 d .
N1 N 0.6420(2) 0.3639(2) 0.10701(14) 0.0287(6) Uani 1 2 d .
N2 N 0.6547(2) 0.5072(2) 0.15811(14) 0.0278(6) Uani 1 2 d .
N3 N 0.8708(2) 0.2806(2) 0.11404(14) 0.0304(6) Uani 1 2 d .
N4 N 0.5597(3) 0.3072(2) 0.24607(15) 0.0323(6) Uani 1 2 d .
N5 N 1.1250(2) 0.8466(2) 0.39691(14) 0.0295(6) Uani 1 2 d .
N6 N 0.9335(3) 0.8742(2) 0.35228(14) 0.0293(6) Uani 1 2 d .
N7 N 1.1568(2) 0.6562(2) 0.40061(14) 0.0296(6) Uani 1 2 d .
N8 N 1.2217(3) 0.8759(2) 0.25701(15) 0.0349(6) Uani 1 2 d .
C1 C 0.6625(3) 0.4530(3) 0.05699(17) 0.0322(7) Uani 1 2 d .
C2 C 0.6444(3) 0.5350(3) 0.09320(17) 0.0309(7) Uani 1 2 d .
C3 C 0.6230(4) 0.6360(3) 0.05855(19) 0.0394(8) Uani 1 2 d .
C4 C 0.6152(4) 0.7078(3) 0.0905(2) 0.0440(9) Uani 1 2 d .
C5 C 0.6115(4) 0.7531(3) 0.1975(2) 0.0481(10) Uani 1 2 d .
C6 C 0.6097(4) 0.7234(3) 0.2663(2) 0.0500(10) Uani 1 2 d .
C7 C 0.6207(3) 0.6232(3) 0.3008(2) 0.0408(9) Uani 1 2 d .
C8 C 0.6381(3) 0.5517(3) 0.26423(18) 0.0322(7) Uani 1 2 d .
C9 C 0.6399(3) 0.5797(2) 0.19270(17) 0.0293(7) Uani 1 2 d .
C10 C 0.6237(3) 0.6815(3) 0.1595(2) 0.0370(8) Uani 1 2 d .
C11 C 0.6535(4) 0.4180(3) 0.36311(19) 0.0465(10) Uani 1 2 d .
C12 C 0.7136(3) 0.2684(3) 0.07961(19) 0.0336(7) Uani 1 2 d .
C13 C 0.8464(3) 0.2357(3) 0.07723(17) 0.0317(7) Uani 1 2 d .
C14 C 0.9367(3) 0.1612(3) 0.03797(19) 0.0399(8) Uani 1 2 d .
C15 C 1.0558(4) 0.1359(3) 0.0349(2) 0.0438(9) Uani 1 2 d .
C16 C 1.2099(3) 0.1686(3) 0.0650(2) 0.0442(9) Uani 1 2 d .
C17 C 1.2340(3) 0.2221(3) 0.0977(2) 0.0450(9) Uani 1 2 d .
C18 C 1.1394(3) 0.2951(3) 0.1366(2) 0.0402(8) Uani 1 2 d .
C19 C 1.0190(3) 0.3142(3) 0.14287(19) 0.0348(8) Uani 1 2 d .
C20 C 0.9910(3) 0.2592(3) 0.10965(18) 0.0318(7) Uani 1 2 d .
C21 C 1.0872(3) 0.1860(3) 0.07014(18) 0.0364(8) Uani 1 2 d .
C22 C 0.9484(4) 0.4547(3) 0.2014(3) 0.0545(11) Uani 1 2 d .
C23 C 0.5115(3) 0.3782(3) 0.13447(18) 0.0343(8) Uani 1 2 d .
C24 C 0.4850(3) 0.3226(3) 0.20814(18) 0.0335(7) Uani 1 2 d .
C25 C 0.3836(3) 0.2929(3) 0.2361(2) 0.0434(9) Uani 1 2 d .
C26 C 0.3572(4) 0.2493(3) 0.3052(2) 0.0510(10) Uani 1 2 d .
C27 C 0.4332(4) 0.2340(3) 0.3449(2) 0.0454(9) Uani 1 2 d .
C28 C 0.5331(3) 0.2636(3) 0.31365(19) 0.0395(8) Uani 1 2 d .
C29 C 0.8417(4) 0.1374(3) 0.2677(2) 0.0428(9) Uani 1 2 d .
C30 C 1.2275(3) 0.7697(3) 0.42389(18) 0.0318(7) Uani 1 2 d .
C31 C 1.2271(3) 0.6643(3) 0.43175(17) 0.0301(7) Uani 1 2 d .
C32 C 1.2993(3) 0.5806(3) 0.47061(18) 0.0351(8) Uani 1 2 d .
C33 C 1.2939(3) 0.4864(3) 0.47931(18) 0.0375(8) Uani 1 2 d .
C34 C 1.1974(4) 0.3818(3) 0.4625(2) 0.0413(9) Uani 1 2 d .
C35 C 1.1168(4) 0.3771(3) 0.4351(2) 0.0446(9) Uani 1 2 d .
C36 C 1.0480(3) 0.4635(3) 0.3959(2) 0.0396(8) Uani 1 2 d .
C37 C 1.0607(3) 0.5562(3) 0.38419(18) 0.0328(7) Uani 1 2 d .
C38 C 1.1456(3) 0.5632(2) 0.41126(17) 0.0308(7) Uani 1 2 d .
C39 C 1.2132(3) 0.4757(3) 0.45103(18) 0.0343(8) Uani 1 2 d .
C40 C 0.8983(3) 0.6416(3) 0.3291(2) 0.0420(9) Uani 1 2 d .
C41 C 1.0060(3) 0.8619(3) 0.44909(17) 0.0323(7) Uani 1 2 d .
C42 C 0.9038(3) 0.8943(2) 0.41578(17) 0.0314(7) Uani 1 2 d .
C43 C 0.7819(3) 0.9417(3) 0.45173(19) 0.0392(8) Uani 1 2 d .
C44 C 0.6911(3) 0.9665(3) 0.4215(2) 0.0409(9) Uani 1 2 d .
C45 C 0.6295(3) 0.9803(3) 0.3173(2) 0.0454(9) Uani 1 2 d .
C46 C 0.6650(4) 0.9705(3) 0.2491(2) 0.0492(10) Uani 1 2 d .
C47 C 0.7888(4) 0.9279(3) 0.2140(2) 0.0432(9) Uani 1 2 d .
C48 C 0.8769(3) 0.8942(3) 0.24885(19) 0.0348(8) Uani 1 2 d .
C49 C 0.8428(3) 0.9050(2) 0.31956(18) 0.0314(7) Uani 1 2 d .
C50 C 0.7188(3) 0.9495(3) 0.3537(2) 0.0371(8) Uani 1 2 d .
C51 C 1.0398(4) 0.8480(3) 0.14670(19) 0.0493(10) Uani 1 2 d .
C52 C 1.1455(3) 0.9431(3) 0.36463(18) 0.0340(7) Uani 1 2 d .
C53 C 1.2259(3) 0.9384(3) 0.29137(18) 0.0334(7) Uani 1 2 d .
C54 C 1.2957(3) 0.9994(3) 0.2599(2) 0.0417(9) Uani 1 2 d .
C55 C 1.3613(4) 0.9989(3) 0.1913(2) 0.0490(10) Uani 1 2 d .
C56 C 1.3549(4) 0.9370(3) 0.1552(2) 0.0477(10) Uani 1 2 d .
C57 C 1.2853(4) 0.8763(3) 0.18955(19) 0.0419(9) Uani 1 2 d .
C58 C 1.3389(3) 0.6182(3) 0.2474(2) 0.0476(10) Uani 1 2 d .
H1A H 0.60519 0.48047 0.02746 0.0386 Uiso 1 2 calc R
H1B H 0.74689 0.43167 0.02622 0.0386 Uiso 1 2 calc R
H3 H 0.61406 0.65423 0.01254 0.0473 Uiso 1 2 calc R
H4 H 0.6039 0.77565 0.06632 0.0529 Uiso 1 2 calc R
H5 H 0.60469 0.82103 0.17512 0.0577 Uiso 1 2 calc R
H6 H 0.60072 0.77168 0.29155 0.0599 Uiso 1 2 calc R
H7 H 0.61619 0.60498 0.34911 0.0489 Uiso 1 2 calc R
H11A H 0.57404 0.45587 0.39186 0.0558 Uiso 1 2 calc R
H11B H 0.71834 0.43084 0.3707 0.0558 Uiso 1 2 calc R
H11C H 0.66755 0.34481 0.37605 0.0558 Uiso 1 2 calc R
H12A H 0.70629 0.27768 0.0321 0.0403 Uiso 1 2 calc R
H12B H 0.68118 0.21459 0.10965 0.0403 Uiso 1 2 calc R
H14 H 0.91488 0.1288 0.01382 0.0478 Uiso 1 2 calc R
H15 H 1.11794 0.0846 0.00915 0.0526 Uiso 1 2 calc R
H16 H 1.27518 0.11946 0.03861 0.0530 Uiso 1 2 calc R
H17 H 1.31647 0.20991 0.09421 0.0540 Uiso 1 2 calc R
H18 H 1.15848 0.33182 0.15902 0.0483 Uiso 1 2 calc R
H22A H 0.99646 0.48877 0.16134 0.0654 Uiso 1 2 calc R
H22B H 0.99566 0.41624 0.23572 0.0654 Uiso 1 2 calc R
H22C H 0.87216 0.50587 0.22274 0.0654 Uiso 1 2 calc R
H23A H 0.48795 0.35222 0.10476 0.0412 Uiso 1 2 calc R
H23B H 0.46227 0.45183 0.13318 0.0412 Uiso 1 2 calc R
H25 H 0.33343 0.30254 0.20775 0.0520 Uiso 1 2 calc R
H26 H 0.28727 0.22999 0.32552 0.0612 Uiso 1 2 calc R
H27 H 0.41677 0.20369 0.39271 0.0545 Uiso 1 2 calc R
H28 H 0.58563 0.25282 0.34083 0.0474 Uiso 1 2 calc R
H29A H 0.78392 0.12392 0.25349 0.0514 Uiso 1 2 calc R
H29B H 0.8443 0.10122 0.31519 0.0514 Uiso 1 2 calc R
H29C H 0.92337 0.11375 0.23572 0.0514 Uiso 1 2 calc R
H30A H 1.22039 0.7823 0.46966 0.0381 Uiso 1 2 calc R
H30B H 1.30559 0.77479 0.39145 0.0381 Uiso 1 2 calc R
H32 H 1.35105 0.5893 0.49054 0.0422 Uiso 1 2 calc R
H33 H 1.34389 0.42862 0.50415 0.0450 Uiso 1 2 calc R
H34 H 1.2427 0.32276 0.48896 0.0495 Uiso 1 2 calc R
H35 H 1.10651 0.31391 0.44262 0.0536 Uiso 1 2 calc R
H36 H 0.99241 0.45774 0.37731 0.0475 Uiso 1 2 calc R
H40A H 0.85387 0.71018 0.30758 0.0504 Uiso 1 2 calc R
H40B H 0.84195 0.61774 0.37032 0.0504 Uiso 1 2 calc R
H40C H 0.93323 0.59494 0.29548 0.0504 Uiso 1 2 calc R
H41A H 0.98961 0.91465 0.47546 0.0388 Uiso 1 2 calc R
H41B H 1.00876 0.79752 0.48249 0.0388 Uiso 1 2 calc R
H43 H 0.76299 0.95634 0.49686 0.0471 Uiso 1 2 calc R
H44 H 0.60818 0.99558 0.44652 0.0491 Uiso 1 2 calc R
H45 H 0.5451 1.00784 0.34037 0.0544 Uiso 1 2 calc R
H46 H 0.60458 0.99298 0.22477 0.0591 Uiso 1 2 calc R
H47 H 0.81159 0.92238 0.16623 0.0518 Uiso 1 2 calc R
H51A H 0.99985 0.81087 0.13686 0.0591 Uiso 1 2 calc R
H51B H 1.12877 0.81342 0.13244 0.0591 Uiso 1 2 calc R
H51C H 1.01758 0.91783 0.12074 0.0591 Uiso 1 2 calc R
H52A H 1.18457 0.95731 0.3925 0.0408 Uiso 1 2 calc R
H52B H 1.06599 0.99947 0.36416 0.0408 Uiso 1 2 calc R
H54 H 1.29829 1.04165 0.28577 0.0500 Uiso 1 2 calc R
H55 H 1.41002 1.04021 0.16909 0.0587 Uiso 1 2 calc R
H56 H 1.39778 0.93612 0.10733 0.0573 Uiso 1 2 calc R
H57 H 1.28208 0.83313 0.16461 0.0503 Uiso 1 2 calc R
H58A H 1.3413 0.55116 0.27544 0.0571 Uiso 1 2 calc R
H58B H 1.37433 0.64901 0.26643 0.0571 Uiso 1 2 calc R
H58C H 1.38619 0.61025 0.19911 0.0571 Uiso 1 2 calc R

loop_
_atom_site_aniso_label
_atom_site_aniso_U_11
_atom_site_aniso_U_22
_atom_site_aniso_U_33
_atom_site_aniso_U_12
_atom_site_aniso_U_13
_atom_site_aniso_U_23
Zn1 0.02668(18) 0.02655(19) 0.0280(2) -0.00922(14) -0.00739(15) -0.00554(15)
Zn2 0.0296(2) 0.02766(19) 0.0293(2) -0.00650(15) -0.00817(16) -0.00881(15)
Cl1 0.0358(4) 0.0399(5) 0.0339(5) -0.0159(4) -0.0111(4) -0.0069(4)
Cl2 0.0376(4) 0.0381(4) 0.0327(4) -0.0161(4) -0.0070(4) -0.0089(4)
Cl3 0.0612(6) 0.0447(5) 0.0474(6) -0.0262(5) -0.0294(5) 0.0048(4)
Cl4 0.0355(5) 0.0501(5) 0.0459(5) -0.0115(4) -0.0060(4) -0.0215(4)
O1 0.0473(14) 0.0320(12) 0.0304(13) -0.0124(11) -0.0151(11) -0.0050(10)
O2 0.0293(12) 0.0380(13) 0.0500(15) -0.0117(10) -0.0083(11) -0.0173(12)
O3 0.0373(13) 0.0251(11) 0.0370(13) -0.0112(10) -0.0150(11) -0.0019(10)
O4 0.0379(13) 0.0426(14) 0.0340(14) -0.0023(11) -0.0138(11) -0.0141(11)
O5 0.0351(13) 0.0319(12) 0.0471(15) -0.0128(10) -0.0146(11) -0.0073(11)
O6 0.0261(11) 0.0382(13) 0.0365(13) -0.0045(10) -0.0065(10) -0.0150(11)
O7 0.0323(13) 0.0433(14) 0.0433(15) -0.0137(11) -0.0114(11) -0.0100(12)
O8 0.0405(14) 0.0478(16) 0.0531(17) -0.0249(12) -0.0059(12) -0.0117(13)
O9 0.0470(16) 0.0344(14) 0.086(2) -0.0062(12) -0.0269(15) -0.0200(14)
O10 0.065(2) 0.131(3) 0.0294(15) -0.057(2) -0.0174(14) -0.0005(17)
O11 0.0669(19) 0.082(2) 0.0301(14) -0.0467(17) 0.0027(13) -0.0188(14)
O12 0.0477(15) 0.0341(14) 0.0546(17) -0.0157(12) -0.0132(13) -0.0109(12)
O13 0.0508(16) 0.0490(16) 0.0441(15) -0.0318(13) -0.0047(13) -0.0073(12)
O14 0.0493(16) 0.0496(17) 0.0611(19) -0.0050(13) -0.0279(14) -0.0127(14)
O15 0.0573(19) 0.0603(19) 0.071(2) -0.0265(16) -0.0360(16) 0.0217(16)
O16 0.137(5) 0.045(3) 0.219(7) 0.000(3) -0.146(5) -0.015(3)
O17 0.097(4) 0.088(4) 0.105(4) 0.011(3) -0.008(3) 0.014(3)
O18 0.225(8) 0.086(4) 0.195(7) -0.034(4) -0.178(6) -0.010(4)
O19 0.134(7) 0.163(8) 0.057(4) -0.078(6) -0.027(4) 0.049(5)
O20 0.0482(18) 0.094(3) 0.107(3) -0.0371(18) 0.0234(18) -0.075(2)
O21 0.108(6) 0.140(7) 0.194(9) -0.102(6) 0.107(6) -0.127(7)
O22 0.075(4) 0.192(8) 0.074(4) -0.053(5) -0.014(3) -0.059(5)
O23 0.138(8) 0.107(6) 0.073(5) 0.041(5) -0.024(5) 0.005(4)
O24 0.043(5) 0.037(5) 0.061(7) 0.012(4) -0.034(5) -0.024(5)
O25 0.129(13) 0.105(11) 0.024(6) 0.003(10) -0.034(8) 0.000(6)
O26 0.081(10) 0.064(8) 0.117(13) -0.066(8) 0.039(8) -0.068(9)
O27 0.063(7) 0.29(2) 0.188(15) -0.027(11) -0.009(9) 0.030(14)
O28 0.45(4) 0.67(5) 0.50(4) -0.44(4) -0.38(3) 0.50(4)
N1 0.0245(13) 0.0312(14) 0.0319(15) -0.0091(11) -0.0076(11) -0.0089(12)
N2 0.0251(13) 0.0279(13) 0.0289(14) -0.0073(11) -0.0052(11) -0.0087(11)
N3 0.0257(13) 0.0323(14) 0.0321(15) -0.0117(11) -0.0050(11) -0.0054(12)
N4 0.0300(14) 0.0350(15) 0.0338(16) -0.0132(12) -0.0063(12) -0.0085(12)
N5 0.0304(14) 0.0273(13) 0.0301(15) -0.0086(11) -0.0093(12) -0.0050(11)
N6 0.0317(14) 0.0255(13) 0.0300(15) -0.0077(11) -0.0084(12) -0.0074(11)
N7 0.0308(14) 0.0278(14) 0.0286(15) -0.0086(11) -0.0052(11) -0.0086(11)
N8 0.0369(16) 0.0338(15) 0.0311(16) -0.0111(13) -0.0076(13) -0.0058(12)
C1 0.0353(18) 0.0371(18) 0.0252(17) -0.0118(14) -0.0093(14) -0.0070(14)
C2 0.0295(16) 0.0316(17) 0.0279(17) -0.0087(13) -0.0069(13) -0.0043(13)
C3 0.049(2) 0.0364(19) 0.0280(18) -0.0121(16) -0.0133(16) 0.0006(15)
C4 0.051(2) 0.0297(18) 0.044(2) -0.0132(17) -0.0127(18) 0.0010(16)
C5 0.054(2) 0.0285(18) 0.066(3) -0.0107(17) -0.025(2) -0.0099(18)
C6 0.054(2) 0.039(2) 0.066(3) -0.0098(18) -0.024(2) -0.023(2)
C7 0.045(2) 0.040(2) 0.043(2) -0.0081(16) -0.0181(17) -0.0167(17)
C8 0.0344(17) 0.0272(16) 0.0365(19) -0.0076(14) -0.0133(15) -0.0081(14)
C9 0.0280(16) 0.0259(15) 0.0350(18) -0.0069(13) -0.0091(14) -0.0098(13)
C10 0.0330(18) 0.0301(17) 0.047(2) -0.0093(14) -0.0104(16) -0.0093(15)
C11 0.056(2) 0.045(2) 0.032(2) -0.0063(18) -0.0186(18) -0.0071(17)
C12 0.0330(17) 0.0355(18) 0.0363(19) -0.0128(14) -0.0072(15) -0.0134(15)
C13 0.0292(16) 0.0326(17) 0.0308(18) -0.0102(14) -0.0044(14) -0.0078(14)
C14 0.041(2) 0.0357(19) 0.040(2) -0.0078(16) -0.0072(16) -0.0150(16)
C15 0.042(2) 0.0355(19) 0.040(2) -0.0010(16) -0.0055(17) -0.0124(16)
C16 0.0297(18) 0.037(2) 0.047(2) -0.0055(15) -0.0026(16) -0.0011(17)
C17 0.0256(17) 0.042(2) 0.060(3) -0.0098(15) -0.0136(17) 0.0021(18)
C18 0.0328(18) 0.0360(19) 0.052(2) -0.0145(15) -0.0140(17) -0.0006(16)
C19 0.0282(16) 0.0330(17) 0.040(2) -0.0124(14) -0.0073(15) -0.0021(15)
C20 0.0245(15) 0.0313(17) 0.0331(18) -0.0089(13) -0.0037(13) -0.0029(14)
C21 0.0313(17) 0.0319(17) 0.0350(19) -0.0068(14) -0.0051(14) -0.0017(14)
C22 0.038(2) 0.054(3) 0.088(3) -0.0189(19) -0.014(2) -0.033(2)
C23 0.0265(16) 0.043(2) 0.038(2) -0.0115(14) -0.0078(14) -0.0156(16)
C24 0.0282(16) 0.0350(18) 0.0370(19) -0.0092(14) -0.0044(14) -0.0143(15)
C25 0.0309(18) 0.052(2) 0.051(2) -0.0202(17) -0.0046(17) -0.0136(19)
C26 0.036(2) 0.058(3) 0.057(3) -0.0240(19) 0.0025(19) -0.013(2)
C27 0.040(2) 0.049(2) 0.038(2) -0.0195(18) 0.0028(17) -0.0063(17)
C28 0.0379(19) 0.040(2) 0.037(2) -0.0143(16) -0.0034(16) -0.0092(16)
C29 0.050(2) 0.0257(17) 0.054(2) -0.0113(16) -0.0222(19) -0.0026(16)
C30 0.0379(18) 0.0308(17) 0.0312(18) -0.0128(14) -0.0131(15) -0.0059(14)
C31 0.0303(16) 0.0290(16) 0.0283(17) -0.0079(13) -0.0082(13) -0.0049(13)
C32 0.0367(18) 0.0344(18) 0.0335(19) -0.0086(15) -0.0134(15) -0.0060(15)
C33 0.0397(19) 0.0301(17) 0.0325(19) -0.0023(14) -0.0107(15) -0.0051(14)
C34 0.043(2) 0.0256(17) 0.044(2) -0.0065(15) -0.0038(17) -0.0088(15)
C35 0.051(2) 0.0266(17) 0.054(2) -0.0150(16) -0.0053(19) -0.0118(16)
C36 0.0394(19) 0.0333(18) 0.048(2) -0.0163(16) -0.0027(17) -0.0149(16)
C37 0.0327(17) 0.0276(16) 0.0333(19) -0.0087(13) -0.0020(14) -0.0102(14)
C38 0.0339(17) 0.0247(15) 0.0309(18) -0.0102(13) -0.0026(14) -0.0087(13)
C39 0.0348(18) 0.0286(17) 0.0309(18) -0.0068(14) -0.0016(14) -0.0089(14)
C40 0.0375(19) 0.041(2) 0.054(2) -0.0160(16) -0.0157(18) -0.0093(18)
C41 0.0366(18) 0.0298(17) 0.0289(18) -0.0100(14) -0.0065(14) -0.0083(14)
C42 0.0341(17) 0.0248(15) 0.0328(18) -0.0105(13) -0.0075(14) -0.0031(13)
C43 0.0370(19) 0.0387(19) 0.036(2) -0.0124(16) -0.0004(16) -0.0116(16)
C44 0.0297(18) 0.0345(19) 0.050(2) -0.0100(15) -0.0027(16) -0.0066(16)
C45 0.0307(18) 0.038(2) 0.068(3) -0.0105(16) -0.0188(18) -0.0060(19)
C46 0.043(2) 0.043(2) 0.069(3) -0.0109(18) -0.031(2) -0.006(2)
C47 0.050(2) 0.038(2) 0.049(2) -0.0105(17) -0.0271(19) -0.0073(17)
C48 0.0357(18) 0.0264(16) 0.043(2) -0.0070(14) -0.0168(16) -0.0058(14)
C49 0.0317(17) 0.0213(15) 0.041(2) -0.0080(13) -0.0137(15) -0.0027(13)
C50 0.0359(18) 0.0282(17) 0.047(2) -0.0124(14) -0.0117(16) -0.0048(15)
C51 0.058(3) 0.051(2) 0.031(2) -0.005(2) -0.0161(18) -0.0120(18)
C52 0.0407(19) 0.0275(16) 0.0361(19) -0.0132(14) -0.0106(15) -0.0067(14)
C53 0.0346(18) 0.0281(16) 0.0355(19) -0.0092(14) -0.0128(15) -0.0013(14)
C54 0.044(2) 0.0362(19) 0.042(2) -0.0158(16) -0.0102(17) -0.0009(16)
C55 0.043(2) 0.043(2) 0.053(3) -0.0167(18) -0.0110(19) 0.0031(19)
C56 0.040(2) 0.049(2) 0.036(2) -0.0117(18) -0.0042(17) 0.0029(18)
C57 0.046(2) 0.047(2) 0.0291(19) -0.0167(18) -0.0064(16) -0.0059(16)
C58 0.0310(19) 0.054(2) 0.052(2) 0.0001(17) -0.0108(17) -0.024(2)

loop_
_atom_type_symbol
_atom_type_description
_atom_type_scat_dispersion_real
_atom_type_scat_dispersion_imag
_atom_type_scat_source
C C 0.0033 0.0016
;
International Tables for Crystallography
(Vol. C, Tables 4.2.6.8 and 6.1.1.4)
;
H H 0.0000 0.0000
;
International Tables for Crystallography
(Vol. C, Table 6.1.1.4)
;
Cl Cl 0.1484 0.1585
;
International Tables for Crystallography
(Vol. C, Tables 4.2.6.8 and 6.1.1.4)
;
N N 0.0061 0.0033
;
International Tables for Crystallography
(Vol. C, Tables 4.2.6.8 and 6.1.1.4)
;
O O 0.0106 0.0060
;
International Tables for Crystallography
(Vol. C, Tables 4.2.6.8 and 6.1.1.4)
;
Zn Zn 0.2839 1.4301
;
International Tables for Crystallography
(Vol. C, Tables 4.2.6.8 and 6.1.1.4)
;

loop_
_geom_angle_atom_site_label_1
_geom_angle_atom_site_label_2
_geom_angle_atom_site_label_3
_geom_angle
_geom_angle_publ_flag
_geom_angle_site_symmetry_1
_geom_angle_site_symmetry_3
O3 Zn1 N1 141.36(11) yes . .
O3 Zn1 N2 139.86(14) yes . .
O3 Zn1 N3 86.67(9) yes . .
O3 Zn1 N4 88.23(11) yes . .
N1 Zn1 N2 78.67(13) yes . .
N1 Zn1 N3 74.32(11) yes . .
N1 Zn1 N4 77.30(12) yes . .
N2 Zn1 N3 108.23(10) yes . .
N2 Zn1 N4 109.50(10) yes . .
N3 Zn1 N4 126.35(14) yes . .
O6 Zn2 N5 141.99(10) yes . .
O6 Zn2 N6 138.31(14) yes . .
O6 Zn2 N7 86.70(10) yes . .
O6 Zn2 N8 88.75(11) yes . .
N5 Zn2 N6 79.36(13) yes . .
N5 Zn2 N7 73.84(12) yes . .
N5 Zn2 N8 77.62(12) yes . .
N6 Zn2 N7 106.96(9) yes . .
N6 Zn2 N8 111.55(11) yes . .
N7 Zn2 N8 125.98(12) yes . .
O7 Cl1 O8 110.43(16) yes . .
O7 Cl1 O9 109.6(2) yes . .
O7 Cl1 O10 108.47(17) yes . .
O8 Cl1 O9 109.16(16) yes . .
O8 Cl1 O10 108.6(3) yes . .
O9 Cl1 O10 110.5(2) yes . .
O11 Cl2 O12 109.45(18) yes . .
O11 Cl2 O13 108.9(2) yes . .
O11 Cl2 O14 109.06(17) yes . .
O12 Cl2 O13 109.60(17) yes . .
O12 Cl2 O14 109.4(2) yes . .
O13 Cl2 O14 110.38(18) yes . .
O15 Cl3 O16 112.8(4) yes . .
O15 Cl3 O17 108.4(2) yes . .
O15 Cl3 O18 112.7(3) yes . .
O15 Cl3 O19 103.6(3) yes . .
O16 Cl3 O17 84.2(4) yes . .
O16 Cl3 O18 134.4(4) yes . .
O16 Cl3 O19 81.6(5) yes . .
O17 Cl3 O18 83.9(4) yes . .
O17 Cl3 O19 147.9(4) yes . .
O18 Cl3 O19 85.7(6) yes . .
O20 Cl4 O21 119.1(5) yes . .
O20 Cl4 O22 105.7(3) yes . .
O20 Cl4 O23 107.3(3) yes . .
O20 Cl4 O24 101.6(5) yes . .
O20 Cl4 O25 104.8(6) yes . .
O20 Cl4 O26 118.3(7) yes . .
O21 Cl4 O22 112.4(6) yes . .
O21 Cl4 O23 110.9(5) yes . .
O21 Cl4 O24 57.1(6) yes . .
O21 Cl4 O25 49.0(9) yes . .
O21 Cl4 O26 122.3(8) yes . .
O22 Cl4 O23 99.4(7) yes . .
O22 Cl4 O24 152.0(6) yes . .
O22 Cl4 O25 73.4(11) yes . .
O22 Cl4 O26 54.7(9) yes . .
O23 Cl4 O24 66.1(7) yes . .
O23 Cl4 O25 147.8(7) yes . .
O23 Cl4 O26 44.9(10) yes . .
O24 Cl4 O25 105.5(10) yes . .
O24 Cl4 O26 106.3(8) yes . .
O25 Cl4 O26 118.4(12) yes . .
C8 O1 C11 116.6(3) yes . .
C19 O2 C22 115.9(3) yes . .
Zn1 O3 C29 121.7(3) yes . .
C48 O4 C51 116.4(3) yes . .
C37 O5 C40 116.5(3) yes . .
Zn2 O6 C58 122.2(3) yes . .
Cl4 O21 O24 65.7(7) yes . .
Cl4 O21 O25 68.4(9) yes . .
O24 O21 O25 133.0(11) yes . .
Cl4 O22 O25 52.6(7) yes . .
Cl4 O22 O26 58.3(10) yes . .
O25 O22 O26 103.5(12) yes . .
Cl4 O23 O24 57.7(5) yes . .
Cl4 O23 O26 62.1(10) yes . .
O24 O23 O26 114.1(11) yes . .
Cl4 O24 O21 57.2(6) yes . .
Cl4 O24 O23 56.2(6) yes . .
O21 O24 O23 103.0(11) yes . .
Cl4 O25 O21 62.6(8) yes . .
Cl4 O25 O22 54.0(7) yes . .
O21 O25 O22 107.1(11) yes . .
Cl4 O26 O22 67.1(9) yes . .
Cl4 O26 O23 73.0(14) yes . .
O22 O26 O23 140(2) yes . .
O27 O27 O28 0.0(16) yes 2_965 .
O27 O28 O27 180(3) yes . 2_965
Zn1 N1 C1 104.4(3) yes . .
Zn1 N1 C12 106.3(2) yes . .
Zn1 N1 C23 109.0(2) yes . .
C1 N1 C12 113.0(2) yes . .
C1 N1 C23 112.1(2) yes . .
C12 N1 C23 111.5(3) yes . .
Zn1 N2 C2 114.9(3) yes . .
Zn1 N2 C9 125.5(2) yes . .
C2 N2 C9 119.1(3) yes . .
Zn1 N3 C13 113.5(2) yes . .
Zn1 N3 C20 126.1(3) yes . .
C13 N3 C20 118.8(3) yes . .
Zn1 N4 C24 116.2(2) yes . .
Zn1 N4 C28 125.4(3) yes . .
C24 N4 C28 118.3(4) yes . .
Zn2 N5 C30 106.8(2) yes . .
Zn2 N5 C41 104.4(3) yes . .
Zn2 N5 C52 108.4(2) yes . .
C30 N5 C41 113.1(2) yes . .
C30 N5 C52 111.7(3) yes . .
C41 N5 C52 111.8(2) yes . .
Zn2 N6 C42 114.5(2) yes . .
Zn2 N6 C49 126.1(2) yes . .
C42 N6 C49 119.0(3) yes . .
Zn2 N7 C31 112.0(2) yes . .
Zn2 N7 C38 127.2(3) yes . .
C31 N7 C38 118.7(3) yes . .
Zn2 N8 C53 115.4(2) yes . .
Zn2 N8 C57 126.6(3) yes . .
C53 N8 C57 118.0(4) yes . .
N1 C1 C2 111.6(3) yes . .
N2 C2 C1 117.4(3) yes . .
N2 C2 C3 121.6(4) yes . .
C1 C2 C3 121.0(3) yes . .
C2 C3 C4 120.2(4) yes . .
C3 C4 C10 119.8(3) yes . .
C6 C5 C10 119.5(4) yes . .
C5 C6 C7 121.7(5) yes . .
C6 C7 C8 119.7(4) yes . .
O1 C8 C7 125.6(3) yes . .
O1 C8 C9 114.1(4) yes . .
C7 C8 C9 120.3(3) yes . .
N2 C9 C8 118.9(3) yes . .
N2 C9 C10 121.8(3) yes . .
C8 C9 C10 119.3(4) yes . .
C4 C10 C5 123.2(3) yes . .
C4 C10 C9 117.3(4) yes . .
C5 C10 C9 119.4(4) yes . .
N1 C12 C13 110.3(4) yes . .
N3 C13 C12 116.4(3) yes . .
N3 C13 C14 123.1(4) yes . .
C12 C13 C14 120.4(4) yes . .
C13 C14 C15 119.1(5) yes . .
C14 C15 C21 119.8(3) yes . .
C17 C16 C21 119.8(3) yes . .
C16 C17 C18 121.2(4) yes . .
C17 C18 C19 120.7(5) yes . .
O2 C19 C18 124.9(4) yes . .
O2 C19 C20 115.7(3) yes . .
C18 C19 C20 119.5(3) yes . .
N3 C20 C19 119.4(3) yes . .
N3 C20 C21 121.2(4) yes . .
C19 C20 C21 119.4(4) yes . .
C15 C21 C16 122.7(3) yes . .
C15 C21 C20 117.8(4) yes . .
C16 C21 C20 119.5(4) yes . .
N1 C23 C24 110.7(3) yes . .
N4 C24 C23 117.2(3) yes . .
N4 C24 C25 121.9(3) yes . .
C23 C24 C25 120.8(4) yes . .
C24 C25 C26 119.0(5) yes . .
C25 C26 C27 119.4(4) yes . .
C26 C27 C28 118.5(4) yes . .
N4 C28 C27 122.8(4) yes . .
N5 C30 C31 109.9(4) yes . .
N7 C31 C30 116.8(3) yes . .
N7 C31 C32 123.2(4) yes . .
C30 C31 C32 120.0(4) yes . .
C31 C32 C33 119.0(4) yes . .
C32 C33 C39 119.6(3) yes . .
C35 C34 C39 119.2(3) yes . .
C34 C35 C36 121.6(4) yes . .
C35 C36 C37 120.6(5) yes . .
O5 C37 C36 125.0(4) yes . .
O5 C37 C38 115.9(3) yes . .
C36 C37 C38 119.1(3) yes . .
N7 C38 C37 119.1(3) yes . .
N7 C38 C39 121.4(4) yes . .
C37 C38 C39 119.5(4) yes . .
C33 C39 C34 122.1(3) yes . .
C33 C39 C38 117.9(4) yes . .
C34 C39 C38 120.0(4) yes . .
N5 C41 C42 111.7(3) yes . .
N6 C42 C41 117.5(3) yes . .
N6 C42 C43 121.8(4) yes . .
C41 C42 C43 120.7(3) yes . .
C42 C43 C44 119.4(4) yes . .
C43 C44 C50 120.5(3) yes . .
C46 C45 C50 119.8(3) yes . .
C45 C46 C47 121.5(5) yes . .
C46 C47 C48 119.8(4) yes . .
O4 C48 C47 125.3(3) yes . .
O4 C48 C49 114.8(4) yes . .
C47 C48 C49 119.9(3) yes . .
N6 C49 C48 118.6(3) yes . .
N6 C49 C50 121.7(4) yes . .
C48 C49 C50 119.7(4) yes . .
C44 C50 C45 123.4(3) yes . .
C44 C50 C49 117.3(4) yes . .
C45 C50 C49 119.2(4) yes . .
N5 C52 C53 110.7(3) yes . .
N8 C53 C52 116.8(4) yes . .
N8 C53 C54 121.9(3) yes . .
C52 C53 C54 121.2(4) yes . .
C53 C54 C55 119.9(5) yes . .
C54 C55 C56 118.5(4) yes . .
C55 C56 C57 119.1(4) yes . .
N8 C57 C56 122.5(5) yes . .
N1 C1 H1A 109.309 no . .
N1 C1 H1B 109.309 no . .
C2 C1 H1A 109.304 no . .
C2 C1 H1B 109.291 no . .
H1A C1 H1B 107.959 no . .
C2 C3 H3 119.908 no . .
C4 C3 H3 119.917 no . .
C3 C4 H4 120.090 no . .
C10 C4 H4 120.072 no . .
C6 C5 H5 120.273 no . .
C10 C5 H5 120.271 no . .
C5 C6 H6 119.147 no . .
C7 C6 H6 119.148 no . .
C6 C7 H7 120.138 no . .
C8 C7 H7 120.155 no . .
O1 C11 H11A 109.470 no . .
O1 C11 H11B 109.469 no . .
O1 C11 H11C 109.463 no . .
H11A C11 H11B 109.471 no . .
H11A C11 H11C 109.476 no . .
H11B C11 H11C 109.479 no . .
N1 C12 H12A 109.593 no . .
N1 C12 H12B 109.594 no . .
C13 C12 H12A 109.585 no . .
C13 C12 H12B 109.589 no . .
H12A C12 H12B 108.114 no . .
C13 C14 H14 120.433 no . .
C15 C14 H14 120.440 no . .
C14 C15 H15 120.068 no . .
C21 C15 H15 120.090 no . .
C17 C16 H16 120.109 no . .
C21 C16 H16 120.102 no . .
C16 C17 H17 119.421 no . .
C18 C17 H17 119.421 no . .
C17 C18 H18 119.635 no . .
C19 C18 H18 119.638 no . .
O2 C22 H22A 109.470 no . .
O2 C22 H22B 109.472 no . .
O2 C22 H22C 109.477 no . .
H22A C22 H22B 109.471 no . .
H22A C22 H22C 109.471 no . .
H22B C22 H22C 109.467 no . .
N1 C23 H23A 109.507 no . .
N1 C23 H23B 109.494 no . .
C24 C23 H23A 109.496 no . .
C24 C23 H23B 109.490 no . .
H23A C23 H23B 108.075 no . .
C24 C25 H25 120.480 no . .
C26 C25 H25 120.484 no . .
C25 C26 H26 120.315 no . .
C27 C26 H26 120.300 no . .
C26 C27 H27 120.735 no . .
C28 C27 H27 120.718 no . .
N4 C28 H28 118.618 no . .
C27 C28 H28 118.630 no . .
O3 C29 H29A 109.470 no . .
O3 C29 H29B 109.464 no . .
O3 C29 H29C 109.474 no . .
H29A C29 H29B 109.470 no . .
H29A C29 H29C 109.481 no . .
H29B C29 H29C 109.468 no . .
N5 C30 H30A 109.683 no . .
N5 C30 H30B 109.679 no . .
C31 C30 H30A 109.682 no . .
C31 C30 H30B 109.672 no . .
H30A C30 H30B 108.182 no . .
C31 C32 H32 120.495 no . .
C33 C32 H32 120.486 no . .
C32 C33 H33 120.225 no . .
C39 C33 H33 120.209 no . .
C35 C34 H34 120.403 no . .
C39 C34 H34 120.389 no . .
C34 C35 H35 119.191 no . .
C36 C35 H35 119.180 no . .
C35 C36 H36 119.702 no . .
C37 C36 H36 119.701 no . .
O5 C40 H40A 109.477 no . .
O5 C40 H40B 109.468 no . .
O5 C40 H40C 109.475 no . .
H40A C40 H40B 109.473 no . .
H40A C40 H40C 109.465 no . .
H40B C40 H40C 109.470 no . .
N5 C41 H41A 109.290 no . .
N5 C41 H41B 109.288 no . .
C42 C41 H41A 109.276 no . .
C42 C41 H41B 109.281 no . .
H41A C41 H41B 107.942 no . .
C42 C43 H43 120.273 no . .
C44 C43 H43 120.290 no . .
C43 C44 H44 119.733 no . .
C50 C44 H44 119.737 no . .
C46 C45 H45 120.097 no . .
C50 C45 H45 120.092 no . .
C45 C46 H46 119.241 no . .
C47 C46 H46 119.237 no . .
C46 C47 H47 120.123 no . .
C48 C47 H47 120.107 no . .
O4 C51 H51A 109.465 no . .
O4 C51 H51B 109.462 no . .
O4 C51 H51C 109.474 no . .
H51A C51 H51B 109.479 no . .
H51A C51 H51C 109.478 no . .
H51B C51 H51C 109.470 no . .
N5 C52 H52A 109.500 no . .
N5 C52 H52B 109.503 no . .
C53 C52 H52A 109.495 no . .
C53 C52 H52B 109.492 no . .
H52A C52 H52B 108.074 no . .
C53 C54 H54 120.045 no . .
C55 C54 H54 120.025 no . .
C54 C55 H55 120.764 no . .
C56 C55 H55 120.764 no . .
C55 C56 H56 120.418 no . .
C57 C56 H56 120.436 no . .
N8 C57 H57 118.738 no . .
C56 C57 H57 118.752 no . .
O6 C58 H58A 109.471 no . .
O6 C58 H58B 109.476 no . .
O6 C58 H58C 109.466 no . .
H58A C58 H58B 109.476 no . .
H58A C58 H58C 109.464 no . .
H58B C58 H58C 109.475 no . .

loop_
_geom_bond_atom_site_label_1
_geom_bond_atom_site_label_2
_geom_bond_distance
_geom_bond_publ_flag
_geom_bond_site_symmetry_2
Zn1 O3 2.087(2) yes .
Zn1 N1 2.207(4) yes .
Zn1 N2 2.052(3) yes .
Zn1 N3 2.157(2) yes .
Zn1 N4 2.126(3) yes .
Zn2 O6 2.060(3) yes .
Zn2 N5 2.190(4) yes .
Zn2 N6 2.045(2) yes .
Zn2 N7 2.193(2) yes .
Zn2 N8 2.130(3) yes .
Cl1 O7 1.437(3) yes .
Cl1 O8 1.440(3) yes .
Cl1 O9 1.430(3) yes .
Cl1 O10 1.432(3) yes .
Cl2 O11 1.445(3) yes .
Cl2 O12 1.432(3) yes .
Cl2 O13 1.440(4) yes .
Cl2 O14 1.430(3) yes .
Cl3 O15 1.426(3) yes .
Cl3 O16 1.375(7) yes .
Cl3 O17 1.510(5) yes .
Cl3 O18 1.324(11) yes .
Cl3 O19 1.474(7) yes .
Cl4 O20 1.421(4) yes .
Cl4 O21 1.345(9) yes .
Cl4 O22 1.436(10) yes .
Cl4 O23 1.434(8) yes .
Cl4 O24 1.458(13) yes .
Cl4 O25 1.409(12) yes .
Cl4 O26 1.326(19) yes .
O1 C8 1.375(4) yes .
O1 C11 1.436(5) yes .
O2 C19 1.373(4) yes .
O2 C22 1.442(7) yes .
O3 C29 1.437(4) yes .
O4 C48 1.373(4) yes .
O4 C51 1.444(5) yes .
O5 C37 1.361(4) yes .
O5 C40 1.441(6) yes .
O6 C58 1.431(4) yes .
O21 O24 1.344(16) yes .
O21 O25 1.14(2) yes .
O22 O25 1.70(2) yes .
O22 O26 1.272(17) yes .
O23 O24 1.577(18) yes .
O23 O26 1.06(2) yes .
O27 O27 1.68(3) yes 2_965
O27 O28 0.840(19) yes .
N1 C1 1.467(4) yes .
N1 C12 1.462(5) yes .
N1 C23 1.469(4) yes .
N2 C2 1.329(5) yes .
N2 C9 1.369(5) yes .
N3 C13 1.323(6) yes .
N3 C20 1.375(5) yes .
N4 C24 1.339(6) yes .
N4 C28 1.348(4) yes .
N5 C30 1.466(4) yes .
N5 C41 1.469(4) yes .
N5 C52 1.467(5) yes .
N6 C42 1.326(5) yes .
N6 C49 1.376(5) yes .
N7 C31 1.323(6) yes .
N7 C38 1.377(5) yes .
N8 C53 1.345(6) yes .
N8 C57 1.345(4) yes .
C1 C2 1.501(6) yes .
C2 C3 1.400(5) yes .
C3 C4 1.358(7) yes .
C4 C10 1.405(6) yes .
C5 C6 1.364(7) yes .
C5 C10 1.420(7) yes .
C6 C7 1.406(6) yes .
C7 C8 1.373(7) yes .
C8 C9 1.419(5) yes .
C9 C10 1.411(5) yes .
C12 C13 1.509(5) yes .
C13 C14 1.402(5) yes .
C14 C15 1.358(6) yes .
C15 C21 1.416(7) yes .
C16 C17 1.356(8) yes .
C16 C21 1.415(6) yes .
C17 C18 1.400(5) yes .
C18 C19 1.375(6) yes .
C19 C20 1.413(7) yes .
C20 C21 1.414(4) yes .
C23 C24 1.503(5) yes .
C24 C25 1.392(6) yes .
C25 C26 1.375(6) yes .
C26 C27 1.382(8) yes .
C27 C28 1.377(6) yes .
C30 C31 1.511(6) yes .
C31 C32 1.406(4) yes .
C32 C33 1.368(6) yes .
C33 C39 1.417(7) yes .
C34 C35 1.357(8) yes .
C34 C39 1.415(6) yes .
C35 C36 1.409(5) yes .
C36 C37 1.378(6) yes .
C37 C38 1.420(7) yes .
C38 C39 1.415(4) yes .
C41 C42 1.507(6) yes .
C42 C43 1.402(4) yes .
C43 C44 1.360(7) yes .
C44 C50 1.399(6) yes .
C45 C46 1.360(7) yes .
C45 C50 1.416(7) yes .
C46 C47 1.404(5) yes .
C47 C48 1.374(7) yes .
C48 C49 1.417(5) yes .
C49 C50 1.404(4) yes .
C52 C53 1.502(5) yes .
C53 C54 1.381(6) yes .
C54 C55 1.372(5) yes .
C55 C56 1.380(8) yes .
C56 C57 1.380(7) yes .
C1 H1A 0.990 no .
C1 H1B 0.990 no .
C3 H3 0.950 no .
C4 H4 0.950 no .
C5 H5 0.950 no .
C6 H6 0.950 no .
C7 H7 0.950 no .
C11 H11A 0.980 no .
C11 H11B 0.980 no .
C11 H11C 0.980 no .
C12 H12A 0.990 no .
C12 H12B 0.990 no .
C14 H14 0.950 no .
C15 H15 0.950 no .
C16 H16 0.950 no .
C17 H17 0.950 no .
C18 H18 0.950 no .
C22 H22A 0.980 no .
C22 H22B 0.980 no .
C22 H22C 0.980 no .
C23 H23A 0.990 no .
C23 H23B 0.990 no .
C25 H25 0.950 no .
C26 H26 0.950 no .
C27 H27 0.950 no .
C28 H28 0.950 no .
C29 H29A 0.980 no .
C29 H29B 0.980 no .
C29 H29C 0.980 no .
C30 H30A 0.990 no .
C30 H30B 0.990 no .
C32 H32 0.950 no .
C33 H33 0.950 no .
C34 H34 0.950 no .
C35 H35 0.950 no .
C36 H36 0.950 no .
C40 H40A 0.980 no .
C40 H40B 0.980 no .
C40 H40C 0.980 no .
C41 H41A 0.990 no .
C41 H41B 0.990 no .
C43 H43 0.950 no .
C44 H44 0.950 no .
C45 H45 0.950 no .
C46 H46 0.950 no .
C47 H47 0.950 no .
C51 H51A 0.980 no .
C51 H51B 0.980 no .
C51 H51C 0.980 no .
C52 H52A 0.990 no .
C52 H52B 0.990 no .
C54 H54 0.950 no .
C55 H55 0.950 no .
C56 H56 0.950 no .
C57 H57 0.950 no .
C58 H58A 0.980 no .
C58 H58B 0.980 no .
C58 H58C 0.980 no .

loop_
_geom_contact_atom_site_label_1
_geom_contact_atom_site_label_2
_geom_contact_distance
_geom_contact_publ_flag
_geom_contact_site_symmetry_2
Zn1 O1 2.556(3) no .
Zn1 O2 2.735(3) no .
Zn1 C8 3.295(4) no .
Zn1 C19 3.424(4) no .
Zn2 O4 2.578(3) no .
Zn2 O5 2.818(3) no .
Zn2 C37 3.487(4) no .
Zn2 C48 3.304(4) no .
O1 O2 3.251(3) no .
O1 O3 2.884(3) no .
O1 N2 2.642(4) no .
O1 N4 3.283(5) no .
O1 C22 3.505(5) no .
O1 C28 3.512(6) no .
O2 O3 2.864(4) no .
O2 N2 3.158(4) no .
O2 N3 2.684(5) no .
O2 C8 3.520(4) no .
O2 C9 3.438(3) no .
O3 C11 3.215(5) no .
O3 C19 3.283(4) no .
O3 C20 3.276(4) no .
O3 C28 3.077(5) no .
O4 O5 3.410(3) no .
O4 O6 2.882(3) no .
O4 N6 2.652(4) no .
O4 N8 3.307(5) no .
O4 C57 3.555(6) no .
O5 O6 2.960(3) no .
O5 N6 3.137(4) no .
O5 N7 2.683(5) no .
O5 C49 3.451(4) no .
O6 C37 3.346(4) no .
O6 C38 3.311(4) no .
O6 C51 3.318(5) no .
O6 C57 3.110(5) no .
N2 C4 2.779(4) no .
N2 C23 3.333(6) no .
N3 C1 3.076(4) no .
N3 C15 2.787(4) no .
N3 C29 3.264(4) no .
N4 C12 3.395(5) no .
N4 C26 2.768(6) no .
N4 C29 3.450(5) no .
N6 C44 2.770(4) no .
N6 C52 3.326(6) no .
N7 C33 2.797(4) no .
N7 C41 3.051(4) no .
N7 C42 3.593(4) no .
N7 C58 3.238(5) no .
N8 C30 3.378(5) no .
N8 C55 2.776(6) no .
N8 C58 3.470(5) no .
C1 C13 3.054(4) no .
C2 C10 2.762(6) no .
C2 C23 3.143(6) no .
C3 C9 2.729(5) no .
C5 C8 2.804(5) no .
C6 C9 2.785(7) no .
C7 C10 2.802(6) no .
C7 C11 2.822(6) no .
C8 C22 3.410(5) no .
C9 C22 3.553(5) no .
C12 C24 3.140(4) no .
C13 C21 2.745(6) no .
C14 C20 2.753(7) no .
C16 C19 2.804(5) no .
C17 C20 2.786(6) no .
C18 C21 2.784(7) no .
C18 C22 2.800(5) no .
C20 C29 3.537(5) no .
C24 C27 2.729(5) no .
C25 C28 2.714(7) no .
C28 C29 3.409(5) no .
C30 C53 3.119(4) no .
C31 C39 2.750(6) no .
C31 C41 3.051(4) no .
C32 C38 2.756(7) no .
C34 C37 2.822(5) no .
C35 C38 2.785(6) no .
C36 C39 2.786(7) no .
C36 C40 2.803(5) no .
C38 C58 3.509(5) no .
C40 C48 3.528(5) no .
C40 C49 3.584(6) no .
C42 C50 2.760(6) no .
C42 C52 3.148(6) no .
C43 C49 2.734(6) no .
C45 C48 2.797(5) no .
C46 C49 2.778(7) no .
C47 C50 2.798(6) no .
C47 C51 2.815(5) no .
C53 C56 2.719(5) no .
C54 C57 2.707(7) no .
C57 C58 3.463(6) no .
Cl1 O3 3.593(3) no .
Cl1 C41 3.537(4) no 2_766
Cl2 O6 3.547(3) no 2_765
O2 O10 2.997(4) no .
O2 O27 3.48(2) no 1_455
O2 O28 3.567(2) no 1_455
O3 Cl1 3.593(3) no .
O3 O8 3.455(4) no .
O3 O10 2.717(5) no .
O5 O11 3.239(4) no 2_765
O6 Cl2 3.547(3) no 2_765
O6 O11 2.704(6) no 2_765
O6 O13 3.220(4) no 2_765
O7 C26 3.490(6) no 1_655
O7 C35 3.572(6) no .
O7 C41 3.224(4) no 2_766
O7 C52 3.274(5) no 1_545
O7 C54 3.594(5) no 1_545
O8 O3 3.455(4) no .
O8 O19 3.369(9) no .
O8 C29 3.493(6) no .
O8 C30 3.574(5) no 2_766
O8 C41 3.334(5) no 2_766
O8 C52 3.267(4) no 1_545
O9 C11 3.364(6) no .
O9 C30 3.563(4) no 2_766
O9 C31 3.361(5) no 2_766
O9 C32 3.306(4) no 2_766
O9 C35 3.297(7) no .
O9 C36 3.185(6) no .
O9 C41 3.502(4) no 2_766
O10 O2 2.997(4) no .
O10 O3 2.717(5) no .
O10 C18 3.304(4) no .
O10 C19 3.112(5) no .
O10 C22 3.224(6) no .
O10 C29 3.200(7) no .
O11 O5 3.239(4) no 2_765
O11 O6 2.704(6) no 2_765
O11 C22 3.534(7) no 2_765
O11 C40 3.274(4) no 2_765
O11 C51 3.539(5) no 2_765
O11 C58 3.341(7) no 2_765
O12 C1 3.312(4) no .
O12 C18 3.231(6) no 2_765
O12 C22 3.598(5) no 2_765
O12 C23 3.159(5) no 2_665
O12 C25 3.430(5) no 2_665
O13 O6 3.220(4) no 2_765
O13 C1 3.489(5) no .
O13 C23 3.478(4) no 2_665
O13 C58 3.338(6) no 2_765
O14 O27 3.36(3) no 1_455
O14 C1 3.443(4) no .
O14 C13 3.358(4) no .
O14 C14 3.327(4) no .
O14 C51 3.409(6) no 2_765
O15 C30 3.326(6) no 2_766
O15 C45 3.425(5) no 2_666
O15 C52 3.594(6) no 2_766
O16 C7 3.572(8) no 2_666
O16 C30 3.168(9) no 2_766
O16 C32 3.363(9) no 2_766
O16 C33 3.377(7) no 1_455
O17 C6 3.386(9) no 2_666
O17 C7 3.525(10) no 2_666
O17 C33 3.501(6) no 1_455
O17 C40 3.393(6) no 2_666
O17 C45 3.429(7) no 2_666
O17 C50 3.407(8) no 2_666
O18 C27 3.279(10) no .
O18 C44 3.493(7) no 1_545
O18 C44 3.178(9) no 2_666
O19 O8 3.369(9) no .
O19 C11 3.311(10) no .
O19 C28 3.443(10) no .
O19 C44 3.590(12) no 1_545
O20 C12 3.206(7) no .
O20 C17 3.538(6) no 1_455
O20 C23 3.543(7) no .
O20 C25 3.575(6) no .
O20 C55 3.476(6) no 1_445
O21 C12 3.332(14) no .
O21 C15 3.589(9) no 2_755
O22 O22 2.999(17) no 2_655
O22 O26 3.20(3) no 2_655
O22 C4 3.542(8) no 2_665
O22 C16 3.550(7) no 1_455
O22 C17 3.522(7) no 1_455
O22 C56 3.393(8) no 2_765
O23 C15 3.560(8) no 2_755
O23 C46 3.446(11) no 1_545
O23 C47 3.392(12) no 1_545
O23 C55 3.556(10) no 1_445
O24 C12 3.231(14) no .
O24 C14 3.363(15) no .
O24 C15 3.386(11) no 2_755
O24 C47 3.367(13) no 1_545
O25 C3 3.466(16) no 2_665
O25 C4 3.383(19) no 2_665
O25 C56 3.342(18) no 2_765
O25 C57 3.442(13) no 2_765
O26 O22 3.20(3) no 2_655
O26 C16 3.476(17) no 2_755
O26 C55 3.322(15) no 1_445
O26 C56 3.351(17) no 1_445
O27 O2 3.48(2) no 1_655
O27 O14 3.36(3) no 1_655
O27 N3 3.56(2) no 1_655
O27 C1 3.44(2) no 1_655
O27 C2 3.275(15) no 1_655
O27 C3 3.421(14) no 1_655
O27 C18 3.59(2) no 2_865
O27 C19 3.47(2) no 1_655
O27 C19 3.53(2) no 2_865
O27 C20 3.50(2) no 1_655
O28 O2 3.567(2) no 1_655
O28 O2 3.567(2) no 2_865
O28 C19 3.396(3) no 1_655
O28 C19 3.396(3) no 2_865
N2 C58 3.582(4) no 1_455
N3 O27 3.56(2) no 1_455
C1 O12 3.312(4) no .
C1 O13 3.489(5) no .
C1 O14 3.443(4) no .
C1 O27 3.44(2) no 1_455
C2 O27 3.275(15) no 1_455
C3 O25 3.466(16) no 2_665
C3 O27 3.421(14) no 1_455
C4 O22 3.542(8) no 2_665
C4 O25 3.383(19) no 2_665
C5 C56 3.415(5) no 1_455
C6 O17 3.386(9) no 2_666
C7 O16 3.572(8) no 2_666
C7 O17 3.525(10) no 2_666
C8 C58 3.571(6) no 1_455
C9 C58 3.368(5) no 1_455
C11 O9 3.364(6) no .
C11 O19 3.311(10) no .
C12 O20 3.206(7) no .
C12 O21 3.332(14) no .
C12 O24 3.231(14) no .
C13 O14 3.358(4) no .
C14 O14 3.327(4) no .
C14 O24 3.363(15) no .
C15 O21 3.589(9) no 2_755
C15 O23 3.560(8) no 2_755
C15 O24 3.386(11) no 2_755
C16 O22 3.550(7) no 1_655
C16 O26 3.476(17) no 2_755
C16 C55 3.524(6) no 1_545
C16 C56 3.439(5) no 1_545
C17 O20 3.538(6) no 1_655
C17 O22 3.522(7) no 1_655
C17 C55 3.333(5) no 1_545
C18 O10 3.304(4) no .
C18 O12 3.231(6) no 2_765
C18 O27 3.59(2) no 2_865
C19 O10 3.112(5) no .
C19 O27 3.47(2) no 1_455
C19 O27 3.53(2) no 2_865
C19 O28 3.396(3) no 1_455
C20 O27 3.50(2) no 1_455
C22 O10 3.224(6) no .
C22 O11 3.534(7) no 2_765
C22 O12 3.598(5) no 2_765
C23 O12 3.159(5) no 2_665
C23 O13 3.478(4) no 2_665
C23 O20 3.543(7) no .
C25 O12 3.430(5) no 2_665
C25 O20 3.575(6) no .
C26 O7 3.490(6) no 1_455
C26 C35 3.506(5) no 1_455
C27 O18 3.279(10) no .
C27 C34 3.459(5) no 1_455
C27 C45 3.569(5) no 1_545
C28 O19 3.443(10) no .
C29 O8 3.493(6) no .
C29 O10 3.200(7) no .
C29 C48 3.531(6) no 1_545
C29 C49 3.258(5) no 1_545
C29 C50 3.453(6) no 1_545
C30 O8 3.574(5) no 2_766
C30 O9 3.563(4) no 2_766
C30 O15 3.326(6) no 2_766
C30 O16 3.168(9) no 2_766
C31 O9 3.361(5) no 2_766
C32 O9 3.306(4) no 2_766
C32 O16 3.363(9) no 2_766
C33 O16 3.377(7) no 1_655
C33 O17 3.501(6) no 1_655
C34 C27 3.459(5) no 1_655
C35 O7 3.572(6) no .
C35 O9 3.297(7) no .
C35 C26 3.506(5) no 1_655
C36 O9 3.185(6) no .
C40 O11 3.274(4) no 2_765
C40 O17 3.393(6) no 2_666
C41 Cl1 3.537(4) no 2_766
C41 O7 3.224(4) no 2_766
C41 O8 3.334(5) no 2_766
C41 O9 3.502(4) no 2_766
C44 O18 3.493(7) no 1_565
C44 O18 3.178(9) no 2_666
C44 O19 3.590(12) no 1_565
C45 O15 3.425(5) no 2_666
C45 O17 3.429(7) no 2_666
C45 C27 3.569(5) no 1_565
C46 O23 3.446(11) no 1_565
C47 O23 3.392(12) no 1_565
C47 O24 3.367(13) no 1_565
C48 C29 3.531(6) no 1_565
C49 C29 3.258(5) no 1_565
C50 O17 3.407(8) no 2_666
C50 C29 3.453(6) no 1_565
C51 O11 3.539(5) no 2_765
C51 O14 3.409(6) no 2_765
C52 O7 3.274(5) no 1_565
C52 O8 3.267(4) no 1_565
C52 O15 3.594(6) no 2_766
C54 O7 3.594(5) no 1_565
C55 O20 3.476(6) no 1_665
C55 O23 3.556(10) no 1_665
C55 O26 3.322(15) no 1_665
C55 C16 3.524(6) no 1_565
C55 C17 3.333(5) no 1_565
C56 O22 3.393(8) no 2_765
C56 O25 3.342(18) no 2_765
C56 O26 3.351(17) no 1_665
C56 C5 3.415(5) no 1_655
C56 C16 3.439(5) no 1_565
C57 O25 3.442(13) no 2_765
C58 O11 3.341(7) no 2_765
C58 O13 3.338(6) no 2_765
C58 N2 3.582(4) no 1_655
C58 C8 3.571(6) no 1_655
C58 C9 3.368(5) no 1_655
Zn1 H1B 3.2529 no .
Zn1 H12B 3.2476 no .
Zn1 H23B 3.3776 no .
Zn1 H28 3.1653 no .
Zn1 H29A 3.0722 no .
Zn1 H29C 3.4676 no .
Zn2 H30B 3.2409 no .
Zn2 H41B 3.2552 no .
Zn2 H52B 3.3230 no .
Zn2 H57 3.1940 no .
Zn2 H58A 3.5241 no .
Zn2 H58B 3.0140 no .
O1 H7 2.6676 no .
O1 H22C 2.9259 no .
O1 H28 3.1569 no .
O2 H18 2.6467 no .
O3 H11B 3.5675 no .
O3 H11C 2.7164 no .
O3 H28 2.5827 no .
O4 H40A 3.0919 no .
O4 H47 2.6602 no .
O4 H57 3.2159 no .
O5 H36 2.6459 no .
O6 H51B 2.8477 no .
O6 H57 2.6306 no .
N2 H1A 3.1590 no .
N2 H1B 2.9248 no .
N2 H3 3.2291 no .
N2 H22C 3.4332 no .
N2 H23B 3.0891 no .
N3 H1B 2.7187 no .
N3 H12A 3.1277 no .
N3 H12B 2.9574 no .
N3 H14 3.2403 no .
N3 H29A 3.2937 no .
N3 H29C 3.0041 no .
N4 H12B 3.1101 no .
N4 H23A 3.1846 no .
N4 H23B 2.9047 no .
N4 H25 3.2377 no .
N4 H27 3.2435 no .
N4 H29A 2.9679 no .
N6 H40A 3.4182 no .
N6 H41A 3.1564 no .
N6 H41B 2.9387 no .
N6 H43 3.2327 no .
N6 H52B 3.0571 no .
N7 H30A 3.1256 no .
N7 H30B 2.9749 no .
N7 H32 3.2458 no .
N7 H41B 2.6870 no .
N7 H58A 3.0927 no .
N7 H58B 3.1225 no .
N8 H30B 3.0781 no .
N8 H52A 3.1914 no .
N8 H52B 2.8908 no .
N8 H54 3.2325 no .
N8 H56 3.2396 no .
N8 H58B 3.0454 no .
C1 H3 2.6887 no .
C1 H12A 2.5651 no .
C1 H12B 3.2770 no .
C1 H23A 2.8788 no .
C1 H23B 2.4483 no .
C2 H4 3.2517 no .
C2 H23B 2.7929 no .
C3 H1A 2.6624 no .
C3 H1B 2.8907 no .
C4 H5 2.6940 no .
C5 H4 2.6843 no .
C5 H7 3.2693 no .
C6 H22C 3.5367 no .
C7 H5 3.2762 no .
C7 H11A 2.7680 no .
C7 H11B 2.7410 no .
C7 H22C 2.9876 no .
C8 H6 3.2532 no .
C8 H11A 2.6318 no .
C8 H11B 2.6148 no .
C8 H11C 3.2076 no .
C8 H22C 2.5806 no .
C9 H4 3.2711 no .
C9 H5 3.3036 no .
C9 H7 3.2812 no .
C9 H22C 2.8731 no .
C10 H3 3.2521 no .
C10 H6 3.2629 no .
C10 H22C 3.4909 no .
C11 H7 2.5264 no .
C11 H22C 3.5759 no .
C11 H28 3.0836 no .
C12 H1A 2.8630 no .
C12 H1B 2.4714 no .
C12 H14 2.6915 no .
C12 H23A 2.4805 no .
C12 H23B 3.2382 no .
C13 H1B 2.6577 no .
C13 H15 3.2435 no .
C13 H29A 3.5041 no .
C13 H29C 3.5155 no .
C14 H12A 2.6858 no .
C14 H12B 2.8712 no .
C15 H16 2.6822 no .
C16 H15 2.6832 no .
C16 H18 3.2488 no .
C18 H16 3.2582 no .
C18 H22A 2.7286 no .
C18 H22B 2.7313 no .
C19 H17 3.2617 no .
C19 H22A 2.5865 no .
C19 H22B 2.6461 no .
C19 H22C 3.2029 no .
C19 H29C 3.4388 no .
C20 H15 3.2876 no .
C20 H16 3.3032 no .
C20 H18 3.2681 no .
C20 H29C 2.9697 no .
C21 H14 3.2657 no .
C21 H17 3.2566 no .
C21 H29C 3.4467 no .
C22 H18 2.4927 no .
C23 H1A 2.5021 no .
C23 H1B 3.2522 no .
C23 H12A 2.7868 no .
C23 H12B 2.4844 no .
C23 H25 2.6864 no .
C24 H12B 2.7894 no .
C24 H26 3.2477 no .
C24 H28 3.1617 no .
C25 H23A 2.6384 no .
C25 H23B 2.9172 no .
C25 H27 3.2437 no .
C26 H28 3.2255 no .
C27 H25 3.2431 no .
C28 H11C 3.1815 no .
C28 H26 3.2348 no .
C28 H29A 2.9812 no .
C29 H28 2.9845 no .
C30 H32 2.6892 no .
C30 H41A 2.8719 no .
C30 H41B 2.4749 no .
C30 H52A 2.4975 no .
C30 H52B 3.2491 no .
C31 H33 3.2551 no .
C31 H41B 2.6539 no .
C31 H58B 3.2992 no .
C32 H30A 2.6920 no .
C32 H30B 2.8614 no .
C33 H34 2.6753 no .
C34 H33 2.6742 no .
C34 H36 3.2613 no .
C36 H34 3.2732 no .
C36 H40B 2.7183 no .
C36 H40C 2.7532 no .
C37 H35 3.2688 no .
C37 H40A 3.1975 no .
C37 H40B 2.5916 no .
C37 H40C 2.6453 no .
C37 H58A 3.4203 no .
C38 H33 3.2907 no .
C38 H34 3.3104 no .
C38 H36 3.2727 no .
C38 H58A 3.0044 no .
C39 H32 3.2719 no .
C39 H35 3.2503 no .
C39 H58A 3.4809 no .
C40 H36 2.4978 no .
C41 H30A 2.5741 no .
C41 H30B 3.2838 no .
C41 H43 2.6933 no .
C41 H52A 2.8575 no .
C41 H52B 2.4523 no .
C42 H44 3.2453 no .
C42 H52B 2.7927 no .
C43 H41A 2.6638 no .
C43 H41B 2.8922 no .
C44 H45 2.6876 no .
C45 H44 2.6753 no .
C45 H47 3.2616 no .
C47 H40A 3.1530 no .
C47 H45 3.2679 no .
C47 H51A 2.6958 no .
C47 H51C 2.8016 no .
C48 H40A 2.7108 no .
C48 H46 3.2543 no .
C48 H51A 2.6137 no .
C48 H51B 3.2103 no .
C48 H51C 2.6394 no .
C49 H40A 2.8857 no .
C49 H44 3.2578 no .
C49 H45 3.2913 no .
C49 H47 3.2774 no .
C50 H40A 3.4526 no .
C50 H43 3.2560 no .
C50 H46 3.2595 no .
C51 H47 2.5135 no .
C51 H57 3.0973 no .
C52 H30A 2.7902 no .
C52 H30B 2.4951 no .
C52 H41A 2.4956 no .
C52 H41B 3.2482 no .
C52 H54 2.6765 no .
C53 H30B 2.7595 no .
C53 H55 3.2464 no .
C53 H57 3.1635 no .
C54 H52A 2.6323 no .
C54 H52B 2.9221 no .
C54 H56 3.2297 no .
C55 H57 3.2331 no .
C56 H54 3.2287 no .
C57 H51B 3.1545 no .
C57 H55 3.2451 no .
C57 H58B 3.1491 no .
C57 H58C 3.5258 no .
C58 H57 3.0342 no .
H1A H3 2.5235 no .
H1A H12A 2.6833 no .
H1A H23A 2.6779 no .
H1A H23B 2.3482 no .
H1B H3 2.9510 no .
H1B H12A 2.4808 no .
H1B H12B 3.4356 no .
H1B H23A 3.5865 no .
H1B H23B 3.4051 no .
H3 H4 2.3088 no .
H4 H5 2.5473 no .
H5 H6 2.3061 no .
H6 H7 2.3458 no .
H7 H11A 2.3159 no .
H7 H11B 2.3102 no .
H7 H11C 3.4978 no .
H7 H22C 3.4071 no .
H11A H28 3.3805 no .
H11B H22B 3.5749 no .
H11B H22C 3.1611 no .
H11C H28 2.3897 no .
H12A H14 2.5862 no .
H12A H23A 2.5407 no .
H12A H23B 3.5026 no .
H12B H14 2.8859 no .
H12B H23A 2.4207 no .
H12B H23B 3.4411 no .
H12B H29A 3.3691 no .
H14 H15 2.3156 no .
H15 H16 2.5337 no .
H16 H17 2.2993 no .
H17 H18 2.3360 no .
H18 H22A 2.3371 no .
H18 H22B 2.2243 no .
H18 H22C 3.4623 no .
H23A H25 2.4894 no .
H23B H25 3.0054 no .
H25 H26 2.3365 no .
H26 H27 2.3468 no .
H27 H28 2.3171 no .
H28 H29A 2.8072 no .
H28 H29B 3.0149 no .
H30A H32 2.5977 no .
H30A H41A 2.6970 no .
H30A H41B 2.4854 no .
H30A H52A 2.5482 no .
H30A H52B 3.5232 no .
H30B H32 2.8664 no .
H30B H41B 3.4392 no .
H30B H52A 2.4591 no .
H30B H52B 3.4542 no .
H30B H58B 3.2887 no .
H32 H33 2.3287 no .
H33 H34 2.5237 no .
H34 H35 2.3009 no .
H35 H36 2.3428 no .
H36 H40A 3.4690 no .
H36 H40B 2.3092 no .
H36 H40C 2.2641 no .
H40A H51A 3.5689 no .
H41A H43 2.5333 no .
H41A H52A 2.6448 no .
H41A H52B 2.3602 no .
H41B H43 2.9449 no .
H41B H52A 3.5666 no .
H41B H52B 3.4094 no .
H43 H44 2.3104 no .
H44 H45 2.5366 no .
H45 H46 2.3004 no .
H46 H47 2.3445 no .
H47 H51A 2.2144 no .
H47 H51B 3.4815 no .
H47 H51C 2.3894 no .
H51B H57 2.3924 no .
H51C H57 3.3696 no .
H52A H54 2.4745 no .
H52B H54 3.0107 no .
H54 H55 2.3336 no .
H55 H56 2.3474 no .
H56 H57 2.3185 no .
H57 H58B 2.9774 no .
H57 H58C 2.9313 no .
Cl1 H11B 3.5048 no .
Cl1 H22B 3.4672 no .
Cl1 H29B 3.5935 no .
Cl1 H30A 3.3569 no 2_766
Cl1 H35 3.2960 no .
Cl1 H36 3.5933 no .
Cl1 H41A 3.1952 no 2_766
Cl1 H41B 2.9470 no 2_766
Cl1 H52A 3.5480 no 1_545
Cl1 H52B 2.9573 no 1_545
Cl2 H1A 3.3127 no .
Cl2 H1B 2.9620 no .
Cl2 H12A 3.4605 no .
Cl2 H22A 3.0235 no 2_765
Cl2 H23B 3.1021 no 2_665
Cl2 H51A 3.3087 no 2_765
Cl2 H51B 3.2806 no 2_765
Cl2 H58C 3.5571 no 2_765
Cl3 H6 3.4642 no 2_666
Cl3 H30A 3.3065 no 2_766
Cl3 H30B 3.2412 no 2_766
Cl3 H33 3.1579 no 1_455
Cl3 H34 3.5212 no 1_455
Cl3 H44 3.5673 no 1_545
Cl3 H45 3.5828 no 2_666
Cl4 H12A 3.3914 no .
Cl4 H12B 3.1086 no .
Cl4 H15 3.2281 no 2_755
Cl4 H16 3.4349 no 2_755
Cl4 H17 3.3345 no 1_455
Cl4 H46 3.5154 no 1_545
Cl4 H55 3.0525 no 1_445
Cl4 H56 3.3804 no 2_765
O1 H58B 3.5741 no 1_455
O7 H26 2.5417 no 1_655
O7 H35 2.7378 no .
O7 H41A 2.8571 no 2_766
O7 H41B 2.7191 no 2_766
O7 H43 3.1316 no 2_766
O7 H52A 2.8082 no 1_545
O7 H52B 2.9175 no 1_545
O7 H54 2.8945 no 1_545
O8 H11C 3.3606 no .
O8 H29B 2.8186 no .
O8 H30A 2.6810 no 2_766
O8 H41A 3.1752 no 1_545
O8 H41A 2.7655 no 2_766
O8 H41B 3.0889 no 2_766
O8 H52A 3.3205 no 1_545
O8 H52B 2.3960 no 1_545
O9 H11B 2.6196 no .
O9 H11C 3.2522 no .
O9 H22B 3.3085 no .
O9 H30A 2.9709 no 2_766
O9 H32 3.3581 no 2_766
O9 H35 2.7311 no .
O9 H36 2.5083 no .
O9 H41A 3.5489 no 2_766
O9 H41B 2.6667 no 2_766
O10 H11B 3.5883 no .
O10 H18 3.2542 no .
O10 H22B 2.6062 no .
O10 H29B 3.1701 no .
O10 H29C 3.0985 no .
O10 H52B 3.1663 no 1_545
O11 H22A 3.0050 no 2_765
O11 H22B 3.3287 no 2_765
O11 H23B 3.5903 no 2_665
O11 H40A 3.5587 no 2_765
O11 H40C 2.6280 no 2_765
O11 H51A 3.1890 no 2_765
O11 H51B 3.2648 no 2_765
O11 H58A 3.3098 no 2_765
O11 H58C 3.3347 no 2_765
O12 H1A 2.9262 no .
O12 H1B 2.8195 no .
O12 H3 3.1865 no .
O12 H18 2.5127 no 2_765
O12 H22A 2.8413 no 2_765
O12 H22B 3.4969 no 2_765
O12 H23A 2.7551 no 2_665
O12 H23B 2.7716 no 2_665
O12 H25 2.7551 no 2_665
O13 H1A 2.9914 no .
O13 H1A 3.5486 no 2_665
O13 H1B 3.1485 no .
O13 H12A 2.7306 no .
O13 H23A 3.5988 no 2_665
O13 H23B 2.5637 no 2_665
O13 H51A 3.5420 no 2_765
O13 H51B 2.8568 no 2_765
O13 H58C 2.6877 no 2_765
O14 H1A 3.5509 no .
O14 H1B 2.5547 no .
O14 H12A 3.1481 no .
O14 H14 3.4532 no .
O14 H22A 2.7927 no 2_765
O14 H51A 2.7149 no 2_765
O14 H51B 3.2231 no 2_765
O15 H6 3.2480 no 2_666
O15 H30A 3.0259 no 2_766
O15 H30B 2.7521 no 2_766
O15 H43 2.9085 no 1_545
O15 H44 3.5683 no 1_545
O15 H45 2.8243 no 2_666
O15 H52A 2.7880 no 2_766
O15 H54 3.4255 no 2_766
O16 H6 3.4250 no 2_666
O16 H7 2.8495 no 2_666
O16 H11A 3.2654 no .
O16 H11C 3.1734 no .
O16 H30A 2.8440 no 2_766
O16 H30B 2.7131 no 2_766
O16 H32 2.5915 no 2_766
O16 H33 2.4669 no 1_455
O17 H6 2.6688 no 2_666
O17 H7 2.9689 no 2_666
O17 H33 2.6339 no 1_455
O17 H34 2.7863 no 1_455
O17 H40A 3.0912 no 2_666
O17 H40B 2.8056 no 2_666
O17 H45 3.4550 no 2_666
O18 H27 2.4649 no .
O18 H28 3.2265 no .
O18 H33 3.4125 no 1_455
O18 H34 2.8199 no 1_455
O18 H44 2.7593 no 1_545
O18 H44 2.8233 no 2_666
O18 H45 3.5614 no 2_666
O19 H11A 3.3928 no .
O19 H11C 2.4545 no .
O19 H27 3.3637 no .
O19 H28 2.6156 no .
O19 H30A 2.9089 no 2_766
O19 H30B 3.5533 no 2_766
O19 H32 3.5710 no 2_766
O19 H33 3.5676 no 1_455
O19 H43 3.3573 no 1_545
O19 H44 3.3087 no 1_545
O20 H3 3.4860 no 2_665
O20 H12A 3.1099 no .
O20 H12B 2.4567 no .
O20 H17 2.5992 no 1_455
O20 H23A 2.8461 no .
O20 H25 3.3258 no .
O20 H46 3.0120 no 1_545
O20 H55 2.5300 no 1_445
O21 H12A 2.7894 no .
O21 H12B 3.0305 no .
O21 H14 2.8658 no .
O21 H15 2.7253 no 2_755
O21 H16 3.5294 no 2_755
O21 H51B 3.0095 no 2_765
O21 H51C 3.3699 no 2_765
O21 H56 3.2580 no 2_765
O21 H57 3.2086 no 2_765
O22 H3 3.5860 no 2_665
O22 H4 2.7565 no 2_665
O22 H16 2.9181 no 1_455
O22 H16 3.0571 no 2_755
O22 H17 2.8518 no 1_455
O22 H55 2.9733 no 1_445
O22 H56 2.9907 no 1_445
O22 H56 2.4647 no 2_765
O23 H4 3.4897 no 1_545
O23 H5 2.7199 no 1_545
O23 H15 2.7092 no 2_755
O23 H16 2.9822 no 2_755
O23 H46 2.8302 no 1_545
O23 H47 2.7305 no 1_545
O23 H55 2.8974 no 1_445
O23 H56 3.4458 no 1_445
O24 H12A 3.0841 no .
O24 H12B 2.6446 no .
O24 H14 2.6755 no .
O24 H15 2.4388 no 2_755
O24 H46 3.3108 no 1_545
O24 H47 2.6550 no 1_545
O25 H3 3.1057 no 2_665
O25 H4 2.9764 no 2_665
O25 H12A 3.0652 no .
O25 H12B 3.4656 no .
O25 H17 3.5553 no 1_455
O25 H51B 3.3599 no 2_765
O25 H56 2.6651 no 2_765
O25 H57 2.8522 no 2_765
O26 H4 3.1615 no 1_545
O26 H5 3.0466 no 1_545
O26 H15 3.1180 no 2_755
O26 H16 2.5604 no 2_755
O26 H46 3.5848 no 1_545
O26 H55 2.7207 no 1_445
O26 H56 2.7816 no 1_445
O26 H56 3.1808 no 2_765
O27 H1B 2.7370 no 1_655
O27 H3 3.5982 no 1_655
O27 H22A 3.5650 no 1_655
O27 H22A 3.2388 no 2_865
O28 H1B 3.5355 no 1_655
O28 H1B 3.5355 no 2_865
O28 H22A 3.3006 no 1_655
O28 H22A 3.3006 no 2_865
N2 H58B 3.5602 no 1_455
N2 H58C 2.9544 no 1_455
N4 H58A 3.5328 no 1_455
N6 H29B 2.9824 no 1_565
C2 H58C 3.1409 no 1_455
C3 H17 3.3640 no 2_765
C3 H58C 3.4094 no 1_455
C4 H16 3.4440 no 2_765
C4 H17 3.5765 no 2_765
C4 H56 3.3236 no 1_455
C4 H58C 3.5139 no 1_455
C5 H56 3.5253 no 1_455
C5 H58B 3.5697 no 1_455
C6 H40A 3.3776 no .
C6 H58B 3.5506 no 1_455
C7 H40B 3.5202 no .
C7 H58B 3.2560 no 1_455
C8 H58B 2.9814 no 1_455
C8 H58C 3.5498 no 1_455
C9 H58B 2.9782 no 1_455
C9 H58C 2.9739 no 1_455
C10 H58B 3.2599 no 1_455
C10 H58C 3.3189 no 1_455
C11 H32 2.9992 no 2_766
C14 H51A 3.3753 no 2_765
C14 H51C 3.3640 no 1_545
C14 H51C 3.5977 no 2_765
C15 H51C 3.3161 no 1_545
C16 H4 3.0569 no 2_765
C16 H55 3.4644 no 1_545
C16 H56 3.2958 no 1_545
C17 H3 3.0914 no 2_765
C17 H4 3.2931 no 2_765
C17 H55 3.0351 no 1_545
C18 H25 3.3169 no 1_655
C22 H40C 3.1454 no .
C23 H58C 3.5421 no 1_455
C24 H58A 3.5087 no 1_455
C25 H18 3.4891 no 1_455
C26 H35 3.4081 no 1_455
C26 H45 3.3580 no 1_545
C26 H54 3.5854 no 1_445
C27 H34 3.3099 no 1_455
C27 H45 3.0239 no 1_545
C28 H45 3.5757 no 1_545
C29 H52B 3.5825 no 1_545
C32 H11A 3.2078 no 1_655
C32 H11A 3.5533 no 2_766
C32 H11B 3.1914 no 2_766
C33 H11A 3.2289 no 1_655
C33 H40B 3.2607 no 2_766
C34 H27 3.1301 no 1_655
C34 H40B 3.3406 no 2_766
C35 H26 3.1543 no 1_655
C35 H27 3.4966 no 1_655
C35 H41B 3.3010 no 2_766
C39 H40B 3.4887 no 2_766
C40 H22C 3.5572 no .
C41 H35 3.3357 no 2_766
C42 H29B 3.1021 no 1_565
C42 H35 3.5801 no 2_766
C43 H29B 3.1990 no 1_565
C44 H29B 3.1799 no 1_565
C45 H6 3.4419 no .
C45 H29A 3.1510 no 1_565
C46 H5 3.4628 no .
C46 H6 3.1497 no .
C46 H29A 3.2195 no 1_565
C47 H29A 3.1897 no 1_565
C48 H29A 3.0857 no 1_565
C48 H29B 3.5113 no 1_565
C48 H29C 3.4295 no 1_565
C49 H29A 2.9795 no 1_565
C49 H29B 2.8631 no 1_565
C49 H29C 3.4173 no 1_565
C50 H29A 2.9992 no 1_565
C50 H29B 3.0163 no 1_565
C51 H14 3.1234 no 2_765
C55 H5 3.0437 no 1_655
C55 H16 3.4523 no 1_565
C55 H17 3.1065 no 1_565
C55 H46 3.3224 no 1_655
C56 H4 3.3117 no 1_655
C56 H5 2.9761 no 1_655
C56 H16 3.1149 no 1_565
C58 H23B 3.4073 no 1_655
H1A Cl2 3.3127 no .
H1A O12 2.9262 no .
H1A O13 2.9914 no .
H1A O13 3.5486 no 2_665
H1A O14 3.5509 no .
H1A H1A 3.0105 no 2_665
H1A H23A 3.2951 no 2_665
H1A H23B 3.4987 no 2_665
H1B Cl2 2.9620 no .
H1B O12 2.8195 no .
H1B O13 3.1485 no .
H1B O14 2.5547 no .
H1B O27 2.7370 no 1_455
H1B O28 3.5355 no 1_455
H3 O12 3.1865 no .
H3 O20 3.4860 no 2_665
H3 O22 3.5860 no 2_665
H3 O25 3.1057 no 2_665
H3 O27 3.5982 no 1_455
H3 C17 3.0914 no 2_765
H3 H17 2.6764 no 2_765
H3 H23A 3.1739 no 2_665
H4 O22 2.7565 no 2_665
H4 O23 3.4897 no 1_565
H4 O25 2.9764 no 2_665
H4 O26 3.1615 no 1_565
H4 C16 3.0569 no 2_765
H4 C17 3.2931 no 2_765
H4 C56 3.3117 no 1_455
H4 H16 2.6610 no 2_765
H4 H17 3.0988 no 2_765
H4 H56 2.7206 no 1_455
H5 O23 2.7199 no 1_565
H5 O26 3.0466 no 1_565
H5 C46 3.4628 no .
H5 C55 3.0437 no 1_455
H5 C56 2.9761 no 1_455
H5 H46 2.9961 no .
H5 H47 3.4254 no .
H5 H55 3.1057 no 1_455
H5 H56 3.0095 no 1_455
H6 Cl3 3.4642 no 2_666
H6 O15 3.2480 no 2_666
H6 O16 3.4250 no 2_666
H6 O17 2.6688 no 2_666
H6 C45 3.4419 no .
H6 C46 3.1497 no .
H6 H30B 3.5256 no 1_455
H6 H40A 3.0219 no .
H6 H40B 3.5342 no .
H6 H46 3.1499 no .
H7 O16 2.8495 no 2_666
H7 O17 2.9689 no 2_666
H7 H30B 3.5715 no 1_455
H7 H33 3.1346 no 2_766
H7 H40B 3.1011 no .
H11A O16 3.2654 no .
H11A O19 3.3928 no .
H11A C32 3.2078 no 1_455
H11A C32 3.5533 no 2_766
H11A C33 3.2289 no 1_455
H11A H32 3.0826 no 1_455
H11A H32 2.7337 no 2_766
H11A H33 3.0925 no 1_455
H11B Cl1 3.5048 no .
H11B O9 2.6196 no .
H11B O10 3.5883 no .
H11B C32 3.1914 no 2_766
H11B H32 2.6682 no 2_766
H11B H33 3.4660 no 2_766
H11C O8 3.3606 no .
H11C O9 3.2522 no .
H11C O16 3.1734 no .
H11C O19 2.4545 no .
H11C H32 3.1048 no 2_766
H12A Cl2 3.4605 no .
H12A Cl4 3.3914 no .
H12A O13 2.7306 no .
H12A O14 3.1481 no .
H12A O20 3.1099 no .
H12A O21 2.7894 no .
H12A O24 3.0841 no .
H12A O25 3.0652 no .
H12B Cl4 3.1086 no .
H12B O20 2.4567 no .
H12B O21 3.0305 no .
H12B O24 2.6446 no .
H12B O25 3.4656 no .
H14 O14 3.4532 no .
H14 O21 2.8658 no .
H14 O24 2.6755 no .
H14 C51 3.1234 no 2_765
H14 H14 3.5711 no 2_755
H14 H15 3.5116 no 2_755
H14 H51A 2.9242 no 2_765
H14 H51B 3.0936 no 2_765
H14 H51C 3.2883 no 1_545
H14 H51C 2.8260 no 2_765
H15 Cl4 3.2281 no 2_755
H15 O21 2.7253 no 2_755
H15 O23 2.7092 no 2_755
H15 O24 2.4388 no 2_755
H15 O26 3.1180 no 2_755
H15 H14 3.5116 no 2_755
H15 H47 3.4607 no 2_765
H15 H51A 3.5087 no 2_765
H15 H51C 3.1871 no 1_545
H16 Cl4 3.4349 no 2_755
H16 O21 3.5294 no 2_755
H16 O22 2.9181 no 1_655
H16 O22 3.0571 no 2_755
H16 O23 2.9822 no 2_755
H16 O26 2.5604 no 2_755
H16 C4 3.4440 no 2_765
H16 C55 3.4523 no 1_545
H16 C56 3.1149 no 1_545
H16 H4 2.6610 no 2_765
H16 H55 3.3668 no 1_545
H16 H56 2.7290 no 1_545
H17 Cl4 3.3345 no 1_655
H17 O20 2.5992 no 1_655
H17 O22 2.8518 no 1_655
H17 O25 3.5553 no 1_655
H17 C3 3.3640 no 2_765
H17 C4 3.5765 no 2_765
H17 C55 3.1065 no 1_545
H17 H3 2.6764 no 2_765
H17 H4 3.0988 no 2_765
H17 H25 3.1595 no 1_655
H17 H55 2.5601 no 1_545
H18 O10 3.2542 no .
H18 O12 2.5127 no 2_765
H18 C25 3.4891 no 1_655
H18 H25 2.5588 no 1_655
H22A Cl2 3.0235 no 2_765
H22A O11 3.0050 no 2_765
H22A O12 2.8413 no 2_765
H22A O14 2.7927 no 2_765
H22A O27 3.5650 no 1_455
H22A O27 3.2388 no 2_865
H22A O28 3.3006 no 1_455
H22A H40C 3.2865 no .
H22B Cl1 3.4672 no .
H22B O9 3.3085 no .
H22B O10 2.6062 no .
H22B O11 3.3287 no 2_765
H22B O12 3.4969 no 2_765
H22B H36 3.1654 no .
H22B H40C 2.9213 no .
H22C C40 3.5572 no .
H22C H40C 2.7260 no .
H23A O12 2.7551 no 2_665
H23A O13 3.5988 no 2_665
H23A O20 2.8461 no .
H23A H1A 3.2951 no 2_665
H23A H3 3.1739 no 2_665
H23B Cl2 3.1021 no 2_665
H23B O11 3.5903 no 2_665
H23B O12 2.7716 no 2_665
H23B O13 2.5637 no 2_665
H23B C58 3.4073 no 1_455
H23B H1A 3.4987 no 2_665
H23B H58A 3.2666 no 1_455
H23B H58C 2.6967 no 1_455
H25 O12 2.7551 no 2_665
H25 O20 3.3258 no .
H25 C18 3.3169 no 1_455
H25 H17 3.1595 no 1_455
H25 H18 2.5588 no 1_455
H26 O7 2.5417 no 1_455
H26 C35 3.1543 no 1_455
H26 H35 2.8390 no 1_455
H26 H45 3.5145 no 1_545
H26 H54 3.0487 no 1_445
H27 O18 2.4649 no .
H27 O19 3.3637 no .
H27 C34 3.1301 no 1_455
H27 C35 3.4966 no 1_455
H27 H34 2.7467 no 1_455
H27 H35 3.4032 no 1_455
H27 H44 3.1670 no 1_545
H27 H45 2.9527 no 1_545
H28 O18 3.2265 no .
H28 O19 2.6156 no .
H29A C45 3.1510 no 1_545
H29A C46 3.2195 no 1_545
H29A C47 3.1897 no 1_545
H29A C48 3.0857 no 1_545
H29A C49 2.9795 no 1_545
H29A C50 2.9992 no 1_545
H29B Cl1 3.5935 no .
H29B O8 2.8186 no .
H29B O10 3.1701 no .
H29B N6 2.9824 no 1_545
H29B C42 3.1021 no 1_545
H29B C43 3.1990 no 1_545
H29B C44 3.1799 no 1_545
H29B C48 3.5113 no 1_545
H29B C49 2.8631 no 1_545
H29B C50 3.0163 no 1_545
H29B H52B 2.9305 no 1_545
H29C O10 3.0985 no .
H29C C48 3.4295 no 1_545
H29C C49 3.4173 no 1_545
H29C H52B 3.3742 no 1_545
H30A Cl1 3.3569 no 2_766
H30A Cl3 3.3065 no 2_766
H30A O8 2.6810 no 2_766
H30A O9 2.9709 no 2_766
H30A O15 3.0259 no 2_766
H30A O16 2.8440 no 2_766
H30A O19 2.9089 no 2_766
H30B Cl3 3.2412 no 2_766
H30B O15 2.7521 no 2_766
H30B O16 2.7131 no 2_766
H30B O19 3.5533 no 2_766
H30B H6 3.5256 no 1_655
H30B H7 3.5715 no 1_655
H32 O9 3.3581 no 2_766
H32 O16 2.5915 no 2_766
H32 O19 3.5710 no 2_766
H32 C11 2.9992 no 2_766
H32 H11A 3.0826 no 1_655
H32 H11A 2.7337 no 2_766
H32 H11B 2.6682 no 2_766
H32 H11C 3.1048 no 2_766
H33 Cl3 3.1579 no 1_655
H33 O16 2.4669 no 1_655
H33 O17 2.6339 no 1_655
H33 O18 3.4125 no 1_655
H33 O19 3.5676 no 1_655
H33 H7 3.1346 no 2_766
H33 H11A 3.0925 no 1_655
H33 H11B 3.4660 no 2_766
H33 H40B 2.9456 no 2_766
H34 Cl3 3.5212 no 1_655
H34 O17 2.7863 no 1_655
H34 O18 2.8199 no 1_655
H34 C27 3.3099 no 1_655
H34 H27 2.7467 no 1_655
H34 H40B 2.9972 no 2_766
H35 Cl1 3.2960 no .
H35 O7 2.7378 no .
H35 O9 2.7311 no .
H35 C26 3.4081 no 1_655
H35 C41 3.3357 no 2_766
H35 C42 3.5801 no 2_766
H35 H26 2.8390 no 1_655
H35 H27 3.4032 no 1_655
H35 H41B 2.4681 no 2_766
H36 Cl1 3.5933 no .
H36 O9 2.5083 no .
H36 H22B 3.1654 no .
H40A O11 3.5587 no 2_765
H40A O17 3.0912 no 2_666
H40A C6 3.3776 no .
H40A H6 3.0219 no .
H40B O17 2.8056 no 2_666
H40B C7 3.5202 no .
H40B C33 3.2607 no 2_766
H40B C34 3.3406 no 2_766
H40B C39 3.4887 no 2_766
H40B H6 3.5342 no .
H40B H7 3.1011 no .
H40B H33 2.9456 no 2_766
H40B H34 2.9972 no 2_766
H40C O11 2.6280 no 2_765
H40C C22 3.1454 no .
H40C H22A 3.2865 no .
H40C H22B 2.9213 no .
H40C H22C 2.7260 no .
H41A Cl1 3.1952 no 2_766
H41A O7 2.8571 no 2_766
H41A O8 3.1752 no 1_565
H41A O8 2.7655 no 2_766
H41A O9 3.5489 no 2_766
H41A H41A 3.1058 no 2_776
H41A H52A 3.3385 no 2_776
H41B Cl1 2.9470 no 2_766
H41B O7 2.7191 no 2_766
H41B O8 3.0889 no 2_766
H41B O9 2.6667 no 2_766
H41B C35 3.3010 no 2_766
H41B H35 2.4681 no 2_766
H43 O7 3.1316 no 2_766
H43 O15 2.9085 no 1_565
H43 O19 3.3573 no 1_565
H43 H52A 3.2944 no 2_776
H44 Cl3 3.5673 no 1_565
H44 O15 3.5683 no 1_565
H44 O18 2.7593 no 1_565
H44 O18 2.8233 no 2_666
H44 O19 3.3087 no 1_565
H44 H27 3.1670 no 1_565
H44 H44 2.8096 no 2_676
H45 Cl3 3.5828 no 2_666
H45 O15 2.8243 no 2_666
H45 O17 3.4550 no 2_666
H45 O18 3.5614 no 2_666
H45 C26 3.3580 no 1_565
H45 C27 3.0239 no 1_565
H45 C28 3.5757 no 1_565
H45 H26 3.5145 no 1_565
H45 H27 2.9527 no 1_565
H45 H54 3.4598 no 1_455
H46 Cl4 3.5154 no 1_565
H46 O20 3.0120 no 1_565
H46 O23 2.8302 no 1_565
H46 O24 3.3108 no 1_565
H46 O26 3.5848 no 1_565
H46 C55 3.3224 no 1_455
H46 H5 2.9961 no .
H46 H6 3.1499 no .
H46 H54 3.4031 no 1_455
H46 H55 2.8060 no 1_455
H47 O23 2.7305 no 1_565
H47 O24 2.6550 no 1_565
H47 H5 3.4254 no .
H47 H15 3.4607 no 2_765
H51A Cl2 3.3087 no 2_765
H51A O11 3.1890 no 2_765
H51A O13 3.5420 no 2_765
H51A O14 2.7149 no 2_765
H51A C14 3.3753 no 2_765
H51A H14 2.9242 no 2_765
H51A H15 3.5087 no 2_765
H51B Cl2 3.2806 no 2_765
H51B O11 3.2648 no 2_765
H51B O13 2.8568 no 2_765
H51B O14 3.2231 no 2_765
H51B O21 3.0095 no 2_765
H51B O25 3.3599 no 2_765
H51B H14 3.0936 no 2_765
H51C O21 3.3699 no 2_765
H51C C14 3.3640 no 1_565
H51C C14 3.5977 no 2_765
H51C C15 3.3161 no 1_565
H51C H14 3.2883 no 1_565
H51C H14 2.8260 no 2_765
H51C H15 3.1871 no 1_565
H52A Cl1 3.5480 no 1_565
H52A O7 2.8082 no 1_565
H52A O8 3.3205 no 1_565
H52A O15 2.7880 no 2_766
H52A H41A 3.3385 no 2_776
H52A H43 3.2944 no 2_776
H52B Cl1 2.9573 no 1_565
H52B O7 2.9175 no 1_565
H52B O8 2.3960 no 1_565
H52B O10 3.1663 no 1_565
H52B C29 3.5825 no 1_565
H52B H29B 2.9305 no 1_565
H52B H29C 3.3742 no 1_565
H54 O7 2.8945 no 1_565
H54 O15 3.4255 no 2_766
H54 C26 3.5854 no 1_665
H54 H26 3.0487 no 1_665
H54 H45 3.4598 no 1_655
H54 H46 3.4031 no 1_655
H55 Cl4 3.0525 no 1_665
H55 O20 2.5300 no 1_665
H55 O22 2.9733 no 1_665
H55 O23 2.8974 no 1_665
H55 O26 2.7207 no 1_665
H55 C16 3.4644 no 1_565
H55 C17 3.0351 no 1_565
H55 H5 3.1057 no 1_655
H55 H16 3.3668 no 1_565
H55 H17 2.5601 no 1_565
H55 H46 2.8060 no 1_655
H56 Cl4 3.3804 no 2_765
H56 O21 3.2580 no 2_765
H56 O22 2.9907 no 1_665
H56 O22 2.4647 no 2_765
H56 O23 3.4458 no 1_665
H56 O25 2.6651 no 2_765
H56 O26 2.7816 no 1_665
H56 O26 3.1808 no 2_765
H56 C4 3.3236 no 1_655
H56 C5 3.5253 no 1_655
H56 C16 3.2958 no 1_565
H56 H4 2.7206 no 1_655
H56 H5 3.0095 no 1_655
H56 H16 2.7290 no 1_565
H57 O21 3.2086 no 2_765
H57 O25 2.8522 no 2_765
H58A O11 3.3098 no 2_765
H58A N4 3.5328 no 1_655
H58A C24 3.5087 no 1_655
H58A H23B 3.2666 no 1_655
H58B O1 3.5741 no 1_655
H58B N2 3.5602 no 1_655
H58B C5 3.5697 no 1_655
H58B C6 3.5506 no 1_655
H58B C7 3.2560 no 1_655
H58B C8 2.9814 no 1_655
H58B C9 2.9782 no 1_655
H58B C10 3.2599 no 1_655
H58C Cl2 3.5571 no 2_765
H58C O11 3.3347 no 2_765
H58C O13 2.6877 no 2_765
H58C N2 2.9544 no 1_655
H58C C2 3.1409 no 1_655
H58C C3 3.4094 no 1_655
H58C C4 3.5139 no 1_655
H58C C8 3.5498 no 1_655
H58C C9 2.9739 no 1_655
H58C C10 3.3189 no 1_655
H58C C23 3.5421 no 1_655
H58C H23B 2.6967 no 1_655

loop_
_geom_torsion_atom_site_label_1
_geom_torsion_atom_site_label_2
_geom_torsion_atom_site_label_3
_geom_torsion_atom_site_label_4
_geom_torsion
_geom_torsion_publ_flag
O3 Zn1 N1 C1 -145.43(12) no
O3 Zn1 N1 C12 -25.7(2) no
O3 Zn1 N1 C23 94.64(17) no
N1 Zn1 O3 C29 2.5(2) no
O3 Zn1 N2 C2 154.91(15) no
O3 Zn1 N2 C9 -17.2(3) no
N2 Zn1 O3 C29 -171.71(13) no
O3 Zn1 N3 C13 114.55(17) no
O3 Zn1 N3 C20 -50.6(2) no
N3 Zn1 O3 C29 -57.07(17) no
O3 Zn1 N4 C24 -154.7(2) no
O3 Zn1 N4 C28 24.5(2) no
N4 Zn1 O3 C29 69.50(17) no
N1 Zn1 N2 C2 -21.42(17) no
N1 Zn1 N2 C9 166.4(2) no
N2 Zn1 N1 C1 30.78(12) no
N2 Zn1 N1 C12 150.49(16) no
N2 Zn1 N1 C23 -89.15(16) no
N1 Zn1 N3 C13 -31.44(16) no
N1 Zn1 N3 C20 163.4(2) no
N3 Zn1 N1 C1 -82.03(13) no
N3 Zn1 N1 C12 37.68(15) no
N3 Zn1 N1 C23 158.04(19) no
N1 Zn1 N4 C24 -10.78(18) no
N1 Zn1 N4 C28 168.4(2) no
N4 Zn1 N1 C1 144.00(14) no
N4 Zn1 N1 C12 -96.29(16) no
N4 Zn1 N1 C23 24.06(15) no
N2 Zn1 N3 C13 -103.54(18) no
N2 Zn1 N3 C20 91.3(2) no
N3 Zn1 N2 C2 47.7(2) no
N3 Zn1 N2 C9 -124.4(2) no
N2 Zn1 N4 C24 62.1(2) no
N2 Zn1 N4 C28 -118.7(2) no
N4 Zn1 N2 C2 -93.43(19) no
N4 Zn1 N2 C9 94.4(2) no
N3 Zn1 N4 C24 -70.1(2) no
N3 Zn1 N4 C28 109.1(2) no
N4 Zn1 N3 C13 29.2(2) no
N4 Zn1 N3 C20 -136.0(2) no
O6 Zn2 N5 C30 -23.0(2) no
O6 Zn2 N5 C41 -143.08(13) no
O6 Zn2 N5 C52 97.56(17) no
N5 Zn2 O6 C58 3.3(3) no
O6 Zn2 N6 C42 152.20(16) no
O6 Zn2 N6 C49 -21.3(3) no
N6 Zn2 O6 C58 -166.94(14) no
O6 Zn2 N7 C31 113.59(16) no
O6 Zn2 N7 C38 -49.61(19) no
N7 Zn2 O6 C58 -54.95(18) no
O6 Zn2 N8 C53 -156.17(18) no
O6 Zn2 N8 C57 24.0(2) no
N8 Zn2 O6 C58 71.20(18) no
N5 Zn2 N6 C42 -21.70(19) no
N5 Zn2 N6 C49 164.8(2) no
N6 Zn2 N5 C30 150.44(16) no
N6 Zn2 N5 C41 30.33(13) no
N6 Zn2 N5 C52 -89.02(14) no
N5 Zn2 N7 C31 -33.37(14) no
N5 Zn2 N7 C38 163.4(2) no
N7 Zn2 N5 C30 39.13(14) no
N7 Zn2 N5 C41 -80.98(14) no
N7 Zn2 N5 C52 159.67(16) no
N5 Zn2 N8 C53 -11.91(16) no
N5 Zn2 N8 C57 168.2(2) no
N8 Zn2 N5 C30 -94.49(15) no
N8 Zn2 N5 C41 145.41(14) no
N8 Zn2 N5 C52 26.05(13) no
N6 Zn2 N7 C31 -106.56(17) no
N6 Zn2 N7 C38 90.2(2) no
N7 Zn2 N6 C42 47.6(2) no
N7 Zn2 N6 C49 -125.9(2) no
N6 Zn2 N8 C53 61.2(2) no
N6 Zn2 N8 C57 -118.6(2) no
N8 Zn2 N6 C42 -93.7(2) no
N8 Zn2 N6 C49 92.8(3) no
N7 Zn2 N8 C53 -71.2(2) no
N7 Zn2 N8 C57 109.0(2) no
N8 Zn2 N7 C31 27.5(2) no
N8 Zn2 N7 C38 -135.66(19) no
O20 Cl4 O21 O24 85.1(4) no
O20 Cl4 O21 O25 -84.5(7) no
O20 Cl4 O22 O25 101.16(19) no
O20 Cl4 O22 O26 -113.9(2) no
O20 Cl4 O23 O24 -95.3(3) no
O20 Cl4 O23 O26 113.0(3) no
O20 Cl4 O24 O21 -117.3(3) no
O20 Cl4 O24 O23 104.0(3) no
O20 Cl4 O25 O21 115.9(5) no
O20 Cl4 O25 O22 -102.3(4) no
O20 Cl4 O26 O22 89.7(7) no
O20 Cl4 O26 O23 -86.5(7) no
O21 Cl4 O22 O25 -30.3(5) no
O21 Cl4 O22 O26 114.6(5) no
O22 Cl4 O21 O24 -150.5(5) no
O22 Cl4 O21 O25 39.9(7) no
O21 Cl4 O23 O24 36.4(7) no
O21 Cl4 O23 O26 -115.3(7) no
O23 Cl4 O21 O24 -40.2(7) no
O23 Cl4 O21 O25 150.2(6) no
O21 Cl4 O24 O21 0.0(6) no
O21 Cl4 O24 O23 -138.7(8) no
O24 Cl4 O21 O24 0.0(6) no
O24 Cl4 O21 O25 -169.6(10) no
O21 Cl4 O25 O21 0.0(7) no
O21 Cl4 O25 O22 141.8(11) no
O25 Cl4 O21 O24 169.6(13) no
O25 Cl4 O21 O25 0.0(10) no
O21 Cl4 O26 O22 -96.0(8) no
O21 Cl4 O26 O23 87.8(11) no
O26 Cl4 O21 O24 -89.2(11) no
O26 Cl4 O21 O25 101.2(10) no
O22 Cl4 O23 O24 154.9(3) no
O22 Cl4 O23 O26 3.2(4) no
O23 Cl4 O22 O25 -147.7(3) no
O23 Cl4 O22 O26 -2.7(4) no
O22 Cl4 O24 O21 75.6(11) no
O22 Cl4 O24 O23 -63.1(11) no
O24 Cl4 O22 O25 -92.0(11) no
O24 Cl4 O22 O26 53.0(11) no
O22 Cl4 O25 O21 -141.8(8) no
O22 Cl4 O25 O22 -0.0(3) no
O25 Cl4 O22 O25 -0.0(6) no
O25 Cl4 O22 O26 145.0(6) no
O22 Cl4 O26 O22 -0.0(3) no
O22 Cl4 O26 O23 -176.2(11) no
O26 Cl4 O22 O25 -145.0(8) no
O26 Cl4 O22 O26 0.0(8) no
O23 Cl4 O24 O21 138.7(6) no
O23 Cl4 O24 O23 0.0(4) no
O24 Cl4 O23 O24 0.0(5) no
O24 Cl4 O23 O26 -151.7(7) no
O23 Cl4 O25 O21 -61(2) no
O23 Cl4 O25 O22 81.3(19) no
O25 Cl4 O23 O24 81(2) no
O25 Cl4 O23 O26 -71(2) no
O23 Cl4 O26 O22 176.2(12) no
O23 Cl4 O26 O23 -0.0(4) no
O26 Cl4 O23 O24 151.7(10) no
O26 Cl4 O23 O26 -0.0(9) no
O24 Cl4 O25 O21 9.1(10) no
O24 Cl4 O25 O22 150.8(6) no
O25 Cl4 O24 O21 -8.1(9) no
O25 Cl4 O24 O23 -146.9(7) no
O24 Cl4 O26 O22 -157.0(6) no
O24 Cl4 O26 O23 26.8(10) no
O26 Cl4 O24 O21 118.4(8) no
O26 Cl4 O24 O23 -20.4(9) no
O25 Cl4 O26 O22 -38.7(11) no
O25 Cl4 O26 O23 145.1(9) no
O26 Cl4 O25 O21 -109.7(11) no
O26 Cl4 O25 O22 32.1(9) no
C11 O1 C8 C7 -0.5(5) no
C11 O1 C8 C9 179.9(3) no
C22 O2 C19 C18 9.6(4) no
C22 O2 C19 C20 -169.0(3) no
C51 O4 C48 C47 5.0(5) no
C51 O4 C48 C49 -173.8(3) no
C40 O5 C37 C36 5.9(4) no
C40 O5 C37 C38 -172.6(2) no
Cl4 O21 O24 Cl4 0.00(6) no
Cl4 O21 O24 O23 34.2(5) no
Cl4 O21 O25 Cl4 0.00(6) no
Cl4 O21 O25 O22 -31.6(6) no
O24 O21 O25 Cl4 -13.0(18) no
O24 O21 O25 O22 -45(2) no
O25 O21 O24 Cl4 13.3(19) no
O25 O21 O24 O23 47(2) no
Cl4 O22 O25 Cl4 -0.00(5) no
Cl4 O22 O25 O21 35.1(7) no
Cl4 O22 O26 Cl4 -0.00(4) no
Cl4 O22 O26 O23 5.7(17) no
O25 O22 O26 Cl4 27.9(8) no
O25 O22 O26 O23 34(2) no
O26 O22 O25 Cl4 -30.1(10) no
O26 O22 O25 O21 4.9(14) no
Cl4 O23 O24 Cl4 0.00(5) no
Cl4 O23 O24 O21 -34.7(4) no
Cl4 O23 O26 Cl4 -0.00(4) no
Cl4 O23 O26 O22 -5.5(17) no
O24 O23 O26 Cl4 -26.0(10) no
O24 O23 O26 O22 -32(3) no
O26 O23 O24 Cl4 27.3(11) no
O26 O23 O24 O21 -7.3(13) no
Zn1 N1 C1 C2 -36.0(3) no
Zn1 N1 C12 C13 -39.9(3) no
Zn1 N1 C23 C24 -33.2(3) no
C1 N1 C12 C13 73.9(4) no
C12 N1 C1 C2 -151.0(3) no
C1 N1 C23 C24 -148.2(3) no
C23 N1 C1 C2 81.9(4) no
C12 N1 C23 C24 83.8(4) no
C23 N1 C12 C13 -158.7(2) no
Zn1 N2 C2 C1 6.7(4) no
Zn1 N2 C2 C3 -170.40(19) no
Zn1 N2 C9 C8 -14.8(4) no
Zn1 N2 C9 C10 166.70(19) no
C2 N2 C9 C8 173.4(3) no
C2 N2 C9 C10 -5.1(5) no
C9 N2 C2 C1 179.4(3) no
C9 N2 C2 C3 2.3(4) no
Zn1 N3 C13 C12 18.3(3) no
Zn1 N3 C13 C14 -161.2(2) no
Zn1 N3 C20 C19 -22.0(4) no
Zn1 N3 C20 C21 160.59(18) no
C13 N3 C20 C19 173.5(2) no
C13 N3 C20 C21 -3.9(4) no
C20 N3 C13 C12 -175.3(2) no
C20 N3 C13 C14 5.1(4) no
Zn1 N4 C24 C23 -5.1(4) no
Zn1 N4 C24 C25 177.7(2) no
Zn1 N4 C28 C27 -178.8(2) no
C24 N4 C28 C27 0.4(5) no
C28 N4 C24 C23 175.7(3) no
C28 N4 C24 C25 -1.6(5) no
Zn2 N5 C30 C31 -40.7(2) no
Zn2 N5 C41 C42 -34.8(3) no
Zn2 N5 C52 C53 -35.9(3) no
C30 N5 C41 C42 -150.6(3) no
C41 N5 C30 C31 73.7(4) no
C30 N5 C52 C53 81.5(4) no
C52 N5 C30 C31 -159.1(2) no
C41 N5 C52 C53 -150.5(3) no
C52 N5 C41 C42 82.2(4) no
Zn2 N6 C42 C41 7.6(4) no
Zn2 N6 C42 C43 -170.9(2) no
Zn2 N6 C49 C48 -14.2(4) no
Zn2 N6 C49 C50 167.9(2) no
C42 N6 C49 C48 172.6(3) no
C42 N6 C49 C50 -5.3(5) no
C49 N6 C42 C41 -178.4(3) no
C49 N6 C42 C43 3.0(5) no
Zn2 N7 C31 C30 20.6(3) no
Zn2 N7 C31 C32 -159.29(19) no
Zn2 N7 C38 C37 -24.4(3) no
Zn2 N7 C38 C39 158.33(17) no
C31 N7 C38 C37 173.4(2) no
C31 N7 C38 C39 -3.9(4) no
C38 N7 C31 C30 -174.6(2) no
C38 N7 C31 C32 5.5(4) no
Zn2 N8 C53 C52 -5.1(3) no
Zn2 N8 C53 C54 178.14(19) no
Zn2 N8 C57 C56 -179.29(19) no
C53 N8 C57 C56 0.8(5) no
C57 N8 C53 C52 174.8(3) no
C57 N8 C53 C54 -2.0(4) no
N1 C1 C2 N2 22.1(4) no
N1 C1 C2 C3 -160.7(3) no
N2 C2 C3 C4 1.5(5) no
C1 C2 C3 C4 -175.5(3) no
C2 C3 C4 C10 -2.5(6) no
C3 C4 C10 C5 -177.4(3) no
C3 C4 C10 C9 -0.3(5) no
C6 C5 C10 C4 173.9(3) no
C6 C5 C10 C9 -3.2(6) no
C10 C5 C6 C7 0.6(6) no
C5 C6 C7 C8 2.3(6) no
C6 C7 C8 O1 177.8(3) no
C6 C7 C8 C9 -2.6(6) no
O1 C8 C9 N2 1.1(5) no
O1 C8 C9 C10 179.7(3) no
C7 C8 C9 N2 -178.5(3) no
C7 C8 C9 C10 0.0(5) no
N2 C9 C10 C4 4.1(5) no
N2 C9 C10 C5 -178.6(3) no
C8 C9 C10 C4 -174.4(3) no
C8 C9 C10 C5 2.9(5) no
N1 C12 C13 N3 15.8(4) no
N1 C12 C13 C14 -164.6(2) no
N3 C13 C14 C15 -2.7(5) no
C12 C13 C14 C15 177.8(3) no
C13 C14 C15 C21 -1.1(5) no
C14 C15 C21 C16 -175.3(3) no
C14 C15 C21 C20 2.1(5) no
C17 C16 C21 C15 177.3(3) no
C17 C16 C21 C20 -0.1(5) no
C21 C16 C17 C18 -0.2(5) no
C16 C17 C18 C19 0.2(5) no
C17 C18 C19 O2 -178.4(3) no
C17 C18 C19 C20 0.1(5) no
O2 C19 C20 N3 0.7(4) no
O2 C19 C20 C21 178.2(2) no
C18 C19 C20 N3 -177.9(3) no
C18 C19 C20 C21 -0.5(5) no
N3 C20 C21 C15 0.3(4) no
N3 C20 C21 C16 177.9(2) no
C19 C20 C21 C15 -177.1(3) no
C19 C20 C21 C16 0.5(4) no
N1 C23 C24 N4 26.5(5) no
N1 C23 C24 C25 -156.2(3) no
N4 C24 C25 C26 2.2(5) no
C23 C24 C25 C26 -175.0(3) no
C24 C25 C26 C27 -1.5(6) no
C25 C26 C27 C28 0.3(6) no
C26 C27 C28 N4 0.2(6) no
N5 C30 C31 N7 14.0(3) no
N5 C30 C31 C32 -166.1(2) no
N7 C31 C32 C33 -2.6(4) no
C30 C31 C32 C33 177.5(2) no
C31 C32 C33 C39 -2.0(4) no
C32 C33 C39 C34 -175.5(3) no
C32 C33 C39 C38 3.4(4) no
C35 C34 C39 C33 178.6(3) no
C35 C34 C39 C38 -0.2(5) no
C39 C34 C35 C36 -0.3(5) no
C34 C35 C36 C37 -0.1(5) no
C35 C36 C37 O5 -177.4(3) no
C35 C36 C37 C38 1.1(5) no
O5 C37 C38 N7 -0.3(4) no
O5 C37 C38 C39 177.0(2) no
C36 C37 C38 N7 -178.9(3) no
C36 C37 C38 C39 -1.6(4) no
N7 C38 C39 C33 -0.5(4) no
N7 C38 C39 C34 178.4(2) no
C37 C38 C39 C33 -177.8(2) no
C37 C38 C39 C34 1.2(4) no
N5 C41 C42 N6 20.6(4) no
N5 C41 C42 C43 -160.8(3) no
N6 C42 C43 C44 1.1(5) no
C41 C42 C43 C44 -177.4(3) no
C42 C43 C44 C50 -3.0(6) no
C43 C44 C50 C45 -175.2(3) no
C43 C44 C50 C49 0.8(5) no
C46 C45 C50 C44 173.3(4) no
C46 C45 C50 C49 -2.7(6) no
C50 C45 C46 C47 1.6(7) no
C45 C46 C47 C48 0.6(7) no
C46 C47 C48 O4 179.5(4) no
C46 C47 C48 C49 -1.6(6) no
O4 C48 C49 N6 1.5(5) no
O4 C48 C49 C50 179.4(3) no
C47 C48 C49 N6 -177.5(3) no
C47 C48 C49 C50 0.5(5) no
N6 C49 C50 C44 3.4(5) no
N6 C49 C50 C45 179.6(3) no
C48 C49 C50 C44 -174.5(3) no
C48 C49 C50 C45 1.7(5) no
N5 C52 C53 N8 28.4(4) no
N5 C52 C53 C54 -154.8(3) no
N8 C53 C54 C55 1.4(5) no
C52 C53 C54 C55 -175.2(3) no
C53 C54 C55 C56 0.3(5) no
C54 C55 C56 C57 -1.4(5) no
C55 C56 C57 N8 0.9(5) no
